data_7132545
loop_
_publ_author_name
'Wu, Meng-Xiang'
'Hong, Qiong-Yan'
'Li, Minghui'
'Jiang, Wei-Ling'
'Huang, Bin'
'Lu, Shuai'
'Wang, Heng'
'Yang, Hai-Bo'
'Zhao, Xiao-Li'
'Shi, Xueliang'

_publ_section_title
;
 Self-assembly of conformation-adaptive dihydrophenazine-based
 coordination cages.
;
_journal_issue 9
_journal_name_full 'Chemical communications (Cambridge, England)'
_journal_page_first 1184
_journal_page_last 1187
_journal_paper_doi 10.1039/d3cc04864k
_journal_volume 60
_journal_year 2024
_chemical_formula_moiety 'C204 H144 N24 Pd3, 6(B F4)'
_chemical_formula_sum 'C204 H144 B6 F24 N24 Pd3'
_chemical_formula_weight 3771.48
_space_group_crystal_system triclinic
_space_group_IT_number 2
_space_group_name_Hall '-P 1'
_space_group_name_H-M_alt 'P -1'
_atom_sites_solution_hydrogens geom
_atom_sites_solution_primary dual
_audit_creation_date 2022-09-21
_audit_creation_method
;
Olex2 1.2
(compiled 2018.05.29 svn.r3508 for OlexSys, GUI svn.r5506)
;
_audit_update_record
;
2023-09-29 deposited with the CCDC.	2023-12-12 downloaded from the CCDC.
;
_cell_angle_alpha 110.4510(10)
_cell_angle_beta 94.9270(10)
_cell_angle_gamma 100.3290(10)
_cell_formula_units_Z 2
_cell_length_a 16.7748(3)
_cell_length_b 28.6322(5)
_cell_length_c 29.6738(5)
_cell_measurement_reflns_used 9988
_cell_measurement_temperature 307(2)
_cell_measurement_theta_max 51.066
_cell_measurement_theta_min 2.361
_cell_volume 12965.9(4)
_computing_cell_refinement 'SAINT v8.37A (Bruker, 2015)'
_computing_data_reduction 'SAINT v8.37A (Bruker, 2015)'
_computing_molecular_graphics 'Olex2 (Dolomanov et al., 2009)'
_computing_publication_material 'Olex2 (Dolomanov et al., 2009)'
_computing_structure_refinement 'XL (Sheldrick, 2008)'
_computing_structure_solution 'ShelXT (Sheldrick, 2015)'
_diffrn_ambient_temperature 307.0
_diffrn_measured_fraction_theta_full 0.991
_diffrn_measured_fraction_theta_max 0.988
_diffrn_measurement_device_type 'Bruker APEX-II CCD'
_diffrn_measurement_method '\f and \w scans'
_diffrn_radiation_type GaK\a
_diffrn_radiation_wavelength 1.34139
_diffrn_reflns_av_R_equivalents 0.1111
_diffrn_reflns_av_unetI/netI 0.1444
_diffrn_reflns_Laue_measured_fraction_full 0.991
_diffrn_reflns_Laue_measured_fraction_max 0.988
_diffrn_reflns_limit_h_max 20
_diffrn_reflns_limit_h_min -17
_diffrn_reflns_limit_k_max 34
_diffrn_reflns_limit_k_min -34
_diffrn_reflns_limit_l_max 36
_diffrn_reflns_limit_l_min -36
_diffrn_reflns_number 157808
_diffrn_reflns_point_group_measured_fraction_full 0.991
_diffrn_reflns_point_group_measured_fraction_max 0.988
_diffrn_reflns_theta_full 53.594
_diffrn_reflns_theta_max 55.015
_diffrn_reflns_theta_min 2.360
_diffrn_standards_number 0
_exptl_absorpt_coefficient_mu 1.451
_exptl_absorpt_correction_T_max 0.7508
_exptl_absorpt_correction_T_min 0.4524
_exptl_absorpt_correction_type multi-scan
_exptl_absorpt_process_details
'SADABS-2016/2 (Bruker,2016/2) was used for absorption correction. wR2(int) was 0.1333 before and 0.0529 after correction. The Ratio of minimum to maximum transmission is 0.6026. The \l/2 correction factor is Not present.'
_exptl_crystal_colour 'clear light orange'
_exptl_crystal_colour_lustre clear
_exptl_crystal_colour_modifier light
_exptl_crystal_colour_primary orange
_exptl_crystal_density_diffrn 0.966
_exptl_crystal_description block
_exptl_crystal_F_000 3840
_exptl_crystal_size_max 0.07
_exptl_crystal_size_mid 0.05
_exptl_crystal_size_min 0.05
_refine_diff_density_max 0.892
_refine_diff_density_min -0.668
_refine_diff_density_rms 0.087
_refine_ls_extinction_method none
_refine_ls_goodness_of_fit_ref 0.961
_refine_ls_hydrogen_treatment constr
_refine_ls_matrix_type full
_refine_ls_number_parameters 2433
_refine_ls_number_reflns 48916
_refine_ls_number_restraints 2107
_refine_ls_restrained_S_all 0.959
_refine_ls_R_factor_all 0.2494
_refine_ls_R_factor_gt 0.1022
_refine_ls_shift/su_max 0.001
_refine_ls_shift/su_mean 0.000
_refine_ls_structure_factor_coef Fsqd
_refine_ls_weighting_details 'w=1/[\s^2^(Fo^2^)+(0.0900P)^2^+45.2688P] where P=(Fo^2^+2Fc^2^)/3'
_refine_ls_weighting_scheme calc
_refine_ls_wR_factor_gt 0.2379
_refine_ls_wR_factor_ref 0.3090
_reflns_Friedel_coverage 0.000
_reflns_number_gt 17351
_reflns_number_total 48916
_reflns_threshold_expression 'I > 2\s(I)'
_cod_data_source_file d3cc04864k2.cif
_cod_data_source_block mj22352_0m
_cod_depositor_comments 'Adding full bibliography for 7132542--7132545.cif.'
_cod_database_code 7132545
_shelx_shelxl_version_number 2016/6
_shelx_space_group_comment
;
The symmetry employed for this shelxl refinement is uniquely defined
by the following loop, which should always be used as a source of
symmetry information in preference to the above space-group names.
They are only intended as comments.
;
_shelx_estimated_absorpt_t_max 0.931
_shelx_estimated_absorpt_t_min 0.905
_olex2_refinement_description
;
1. Fixed Uiso
 At 1.2 times of:
  All C(H) groups
2. Restrained distances
 B4-F15
 1.4 with sigma of 0.01
 F13-B4
 1.4 with sigma of 0.01
 B4-F16
 1.4 with sigma of 0.01
 F8-B2
 1.4 with sigma of 0.01
 B2-F6
 1.4 with sigma of 0.01
 B2-F5
 1.4 with sigma of 0.01
 B6-F18
 1.4 with sigma of 0.01
 B6-F20
 1.4 with sigma of 0.01
 B6-F19
 1.4 with sigma of 0.01
 B6-F17
 1.4 with sigma of 0.01
 B1-F3
 1.4 with sigma of 0.01
 B1-F4
 1.4 with sigma of 0.01
 F2-B1
 1.4 with sigma of 0.01
 B1-F1
 1.4 with sigma of 0.01
 B2-F7
 1.4 with sigma of 0.01
 B4-F14
 1.4 with sigma of 0.01
 F21-F22
 2.2 with sigma of 0.01
 F21-F24
 2.2 with sigma of 0.01
 F24-F23
 2.2 with sigma of 0.01
 F22-F23
 2.2 with sigma of 0.01
 F22-F24
 2.2 with sigma of 0.01
 F21-F23
 2.2 with sigma of 0.01
 F6-F5
 2.2 with sigma of 0.01
 F6-F8
 2.2 with sigma of 0.01
 F7-F6
 2.2 with sigma of 0.01
 F5-F8
 2.2 with sigma of 0.01
 F8-F7
 2.2 with sigma of 0.01
 F3-F1
 2.2 with sigma of 0.01
 F4-F2
 2.2 with sigma of 0.01
 F4-F3
 2.2 with sigma of 0.01
 F4-F1
 2.2 with sigma of 0.01
 F2-F1
 2.2 with sigma of 0.01
 F2-F3
 2.2 with sigma of 0.01
 F10-B0AA
 1.4 with sigma of 0.01
 F10-F1AA
 2.2 with sigma of 0.01
 F9-F1AA
 2.2 with sigma of 0.01
 F10-F9
 2.2 with sigma of 0.01
 F10-F0AA
 2.2 with sigma of 0.01
 F0AA-F1AA
 2.2 with sigma of 0.01
 B0AB-F0AB
 1.4 with sigma of 0.01
 B0AB-F1AB
 1.4 with sigma of 0.01
 B0AB-F9A
 1.4 with sigma of 0.01
 B0AB-F10A
 1.4 with sigma of 0.01
 F0AB-F9A
 2.2 with sigma of 0.01
 F1AB-F9A
 2.2 with sigma of 0.01
 F1AB-F10A
 2.2 with sigma of 0.01
 F9A-F10A
 2.2 with sigma of 0.01
 F0AB-F1AB
 2.2 with sigma of 0.01
 F10A-F0AB
 2.2 with sigma of 0.01
 B0AA-F0AA
 1.4 with sigma of 0.01
 F1AA-B0AA
 1.4 with sigma of 0.01
 B0AA-F9
 1.4 with sigma of 0.01
 B0AA-F10
 1.4 with sigma of 0.01
 B5-F22
 1.4 with sigma of 0.01
 B5-F24
 1.4 with sigma of 0.01
 B5-F23
 1.4 with sigma of 0.01
 B5-F21
 1.4 with sigma of 0.01
 B5-F24A
 1.4 with sigma of 0.01
 B5-F22A
 1.4 with sigma of 0.01
 B5-F21A
 1.4 with sigma of 0.01
 B5-F23A
 1.4 with sigma of 0.01
 F24A-F22A
 2.2 with sigma of 0.01
 F24A-F23A
 2.2 with sigma of 0.01
 F21A-F22A
 2.2 with sigma of 0.01
 F23A-F21A
 2.2 with sigma of 0.01
 F24-B5 \\sim F23-B5 \\sim F22-B5 \\sim F21-B5
 with sigma of 0.02
 F23-F22 \\sim F21-F24
 with sigma of 0.02
 F10-B0AA \\sim F9-B0AA \\sim F0AA-B0AA \\sim F1AA-B0AA
 with sigma of 0.02
 F1AB-B0AB \\sim F9A-B0AB \\sim F10A-B0AB \\sim F0AB-B0AB
 with sigma of 0.02
3. Rigid bond restraints
 B2, F7, F8, F5, F6
 with sigma for 1-2 distances of 0.001 and sigma for 1-3 distances of 0.001
 B1, F3, F2, F1, F4
 with sigma for 1-2 distances of 0.001 and sigma for 1-3 distances of 0.001
 B6, F18, F19, F17, F20
 with sigma for 1-2 distances of 0.001 and sigma for 1-3 distances of 0.001
 B5, F24
 with sigma for 1-2 distances of 0.001 and sigma for 1-3 distances of 0.001
 F10, F9, B0AA, F1AA, F0AA
 with sigma for 1-2 distances of 0.001 and sigma for 1-3 distances of 0.001
 F9A, B0AB, F10A, F0AB, F1AB
 with sigma for 1-2 distances of 0.001 and sigma for 1-3 distances of 0.001
 B0AB, F9A, F10A, F1AB, F0AB, F24A, F23A, F21A, F22A, B5
 with sigma for 1-2 distances of 0.001 and sigma for 1-3 distances of 0.001
4. Uiso/Uaniso restraints and constraints
B2 \\sim F7 \\sim F8 \\sim F6 \\sim F5: within 2A with sigma of 0.01 and sigma
for terminal atoms of 0.02
B1 \\sim F3 \\sim F1 \\sim F4 \\sim F2: within 2A with sigma of 0.01 and sigma
for terminal atoms of 0.02
B6 \\sim F18 \\sim F19 \\sim F17 \\sim F20: within 2A with sigma of 0.01 and
sigma for terminal atoms of 0.02
B5 \\sim F21 \\sim F24 \\sim F23 \\sim F22: within 2A with sigma of 0.01 and
sigma for terminal atoms of 0.02
F9 \\sim F10 \\sim B0AA \\sim F1AA \\sim F0AA: within 2A with sigma of 0.01 and
sigma for terminal atoms of 0.02
All non-hydrogen atoms have similar U: within 2A with sigma of 0.04 and sigma
for terminal atoms of 0.08
B0AB \\sim F10A \\sim F9A \\sim F0AB \\sim F1AB: within 2A with sigma of 0.01
and sigma for terminal atoms of 0.02
B5 \\sim F23A \\sim F24A \\sim F21A \\sim F22A: within 2A with sigma of 0.01
and sigma for terminal atoms of 0.02
Uanis(F9) \\sim Ueq: with sigma of 0.002 and sigma for terminal atoms of 0.004
5. Others
 Sof(B0AB)=Sof(F9A)=Sof(F10A)=Sof(F1AB)=Sof(F0AB)=1-FVAR(1)
 Sof(B0AA)=Sof(F1AA)=Sof(F9)=Sof(F10)=Sof(F0AA)=FVAR(1)
 Sof(F24A)=Sof(F23A)=Sof(F21A)=Sof(F22A)=1-FVAR(2)
 Sof(F24)=Sof(F23)=Sof(F22)=Sof(F21)=FVAR(2)
6.a Aromatic/amide H refined with riding coordinates:
 C103(H103), C171(H171), C98(H98), C170(H170), C28(H28), C78(H78), C113(H113),
 C30(H30), C175(H175), C64(H64), C79(H79), C94(H94), C200(H200), C147(H147),
 C137(H137), C132(H132), C39(H39), C136(H136), C73(H73), C5(H5), C75(H75),
 C35(H35), C141(H141), C130(H130), C107(H107), C112(H112), C93(H93), C76(H76),
 C29(H29), C199(H199), C82(H82), C96(H96), C139(H139), C146(H146), C180(H180),
 C84(H84), C26(H26), C1(H1), C128(H128), C105(H105), C8(H8), C34(H34), C69(H69),
  C134(H134), C181(H181), C71(H71), C72(H72), C37(H37), C42(H42), C173(H173),
 C81(H81), C140(H140), C19(H19), C41(H41), C22(H22), C165(H165), C106(H106),
 C122(H122), C164(H164), C109(H109), C123(H123), C97(H97), C174(H174), C25(H25),
  C153(H153), C125(H125), C159(H159), C14(H14), C166(H166), C115(H115),
 C162(H162), C91(H91), C7(H7), C133(H133), C186(H186), C131(H131), C83(H83),
 C143(H143), C198(H198), C68(H68), C63(H63), C192(H192), C116(H116), C127(H127),
  C60(H60), C110(H110), C118(H118), C17(H17), C204(H204), C150(H150),
 C100(H100), C102(H102), C189(H189), C62(H62), C36(H36), C32(H32), C54(H54),
 C59(H59), C57(H57), C195(H195), C44(H44), C168(H168), C124(H124), C152(H152),
 C161(H161), C167(H167), C144(H144), C196(H196), C10(H10), C202(H202), C15(H15),
  C90(H90), C158(H158), C2(H2), C55(H55), C185(H185), C33(H33), C45(H45),
 C20(H20), C88(H88), C21(H21), C117(H117), C156(H156), C16(H16), C89(H89),
 C3(H3), C151(H151), C183(H183), C49(H49), C101(H101), C66(H66), C184(H184),
 C177(H177), C56(H56), C203(H203), C46(H46), C178(H178), C191(H191), C47(H47),
 C190(H190), C11(H11), C67(H67), C48(H48), C157(H157)
;
_olex2_submission_special_instructions 'No special instructions were received'

loop_
_space_group_symop_operation_xyz
'x, y, z'
'-x, -y, -z'

loop_
_atom_site_label
_atom_site_type_symbol
_atom_site_fract_x
_atom_site_fract_y
_atom_site_fract_z
_atom_site_U_iso_or_equiv
_atom_site_adp_type
_atom_site_occupancy
_atom_site_site_symmetry_order
_atom_site_calc_flag
_atom_site_refinement_flags_posn
_atom_site_refinement_flags_adp
_atom_site_refinement_flags_occupancy
_atom_site_disorder_assembly
_atom_site_disorder_group
Pd2 Pd 0.37864(4) 0.59238(3) 0.79089(3) 0.0836(2) Uani 1 1 d . U . . .
Pd1 Pd 1.05929(5) 0.19739(3) 0.37667(2) 0.0834(2) Uani 1 1 d . U . . .
Pd3 Pd 0.75982(4) 0.06582(3) 0.93707(3) 0.0897(2) Uani 1 1 d . U . . .
N24 N 0.7814(5) 0.1311(3) 0.9965(3) 0.092(2) Uani 1 1 d . U . . .
N9 N 0.9601(5) 0.2090(3) 0.3413(3) 0.085(2) Uani 1 1 d . U . . .
N17 N 0.2880(5) 0.5533(3) 0.8137(3) 0.080(2) Uani 1 1 d . U . . .
N16 N 0.4648(5) 0.6326(3) 0.7686(3) 0.088(2) Uani 1 1 d . U . . .
N8 N 0.8816(4) 0.0724(3) 0.9360(3) 0.087(2) Uani 1 1 d . U . . .
N1 N 1.0081(5) 0.1225(3) 0.3532(3) 0.088(2) Uani 1 1 d . U . . .
N21 N 0.4399(4) 0.6261(3) 0.8608(3) 0.086(2) Uani 1 1 d . U . . .
N13 N 1.1114(5) 0.2734(3) 0.4041(3) 0.082(2) Uani 1 1 d . U . . .
N4 N 0.7407(5) 0.0017(3) 0.8757(3) 0.100(2) Uani 1 1 d . U . . .
N5 N 1.1575(5) 0.1871(3) 0.4133(3) 0.089(2) Uani 1 1 d . U . . .
N12 N 0.3224(5) 0.5563(3) 0.7205(3) 0.087(2) Uani 1 1 d . U . . .
N20 N 0.6372(5) 0.0566(3) 0.9373(3) 0.094(2) Uani 1 1 d . U . . .
N11 N 0.4826(5) 0.3594(4) 0.5074(3) 0.106(3) Uani 1 1 d . U . . .
N7 N 1.1324(5) 0.1491(4) 0.7513(3) 0.102(2) Uani 1 1 d . U . . .
C103 C 0.8976(6) 0.2237(3) 0.3635(3) 0.085(3) Uani 1 1 d . U . . .
H103 H 0.899556 0.226828 0.395887 0.101 Uiso 1 1 calc R . . . .
C171 C 0.2987(6) 0.5126(4) 0.8229(3) 0.089(3) Uani 1 1 d . U . . .
H171 H 0.347126 0.501605 0.817353 0.107 Uiso 1 1 calc R . . . .
C27 C 1.0328(6) 0.1079(4) 0.8619(4) 0.092(3) Uani 1 1 d . U . . .
C98 C 0.5292(6) 0.6128(4) 0.7523(3) 0.087(3) Uani 1 1 d . U . . .
H98 H 0.535031 0.582473 0.755747 0.104 Uiso 1 1 calc R . . . .
C170 C 0.7787(5) 0.1753(4) 0.9914(4) 0.090(3) Uani 1 1 d . U . . .
H170 H 0.767894 0.174975 0.959963 0.109 Uiso 1 1 calc R . . . .
N14 N 0.9274(5) 0.4768(3) 0.5861(3) 0.098(2) Uani 1 1 d . U . . .
C129 C 0.3647(7) 0.4560(4) 0.6101(3) 0.089(3) Uani 1 1 d . U . . .
C85 C 0.7982(6) 0.5046(4) 0.5878(4) 0.083(2) Uani 1 1 d . U . . .
N22 N 0.6690(5) 0.4671(4) 0.9678(3) 0.104(2) Uani 1 1 d . U . . .
C28 C 0.9904(6) 0.0900(4) 0.8142(4) 0.097(3) Uani 1 1 d . U . . .
H28 H 0.938636 0.068312 0.806215 0.116 Uiso 1 1 calc R . . . .
C78 C 1.0360(6) 0.4692(4) 0.5384(4) 0.090(3) Uani 1 1 d . U . . .
H78 H 1.044080 0.504061 0.544739 0.109 Uiso 1 1 calc R . . . .
C113 C 0.7839(7) 0.2848(4) 0.4172(4) 0.101(3) Uani 1 1 d . U . . .
H113 H 0.837594 0.293398 0.433270 0.121 Uiso 1 1 calc R . . . .
C172 C 0.2389(6) 0.4853(4) 0.8411(4) 0.092(3) Uani 1 1 d . U . . .
C95 C 0.6529(6) 0.6101(4) 0.7104(3) 0.087(3) Uani 1 1 d . U . . .
C74 C 1.0711(6) 0.3880(4) 0.4987(3) 0.082(2) Uani 1 1 d . U . . .
C30 C 0.9165(6) 0.0887(3) 0.9032(3) 0.084(3) Uani 1 1 d . U . . .
H30 H 0.884425 0.098261 0.882230 0.101 Uiso 1 1 calc R . . . .
F18 F 0.7881(6) 0.2530(4) 1.1911(3) 0.204(3) Uani 1 1 d D U . . .
C175 C 0.2198(7) 0.5699(4) 0.8215(3) 0.099(3) Uani 1 1 d . U . . .
H175 H 0.213925 0.598858 0.815265 0.119 Uiso 1 1 calc R . . . .
C64 C 0.7402(6) 0.0053(4) 0.8323(4) 0.092(3) Uani 1 1 d . U . . .
H64 H 0.741680 0.036956 0.829994 0.111 Uiso 1 1 calc R . . . .
C142 C 0.5647(6) 0.5800(4) 0.9389(4) 0.091(3) Uani 1 1 d . U . . .
C108 C 0.7663(7) 0.2531(4) 0.3685(4) 0.090(3) Uani 1 1 d . U . . .
C79 C 1.0824(6) 0.4398(4) 0.5075(4) 0.091(3) Uani 1 1 d . U . . .
H79 H 1.120633 0.454970 0.492909 0.109 Uiso 1 1 calc R . . . .
N15 N 0.8248(5) 0.5328(3) 0.6375(3) 0.098(2) Uani 1 1 d . U . . .
N6 N 1.1802(6) 0.1670(4) 0.6708(3) 0.115(3) Uani 1 1 d . U . . .
N18 N 0.3017(6) 0.3114(4) 0.8760(4) 0.114(3) Uani 1 1 d . U . . .
C163 C 0.7803(6) 0.2686(4) 1.0223(4) 0.095(3) Uani 1 1 d . U . . .
N23 N 0.7236(5) 0.3917(3) 0.9879(3) 0.106(3) Uani 1 1 d . U . . .
C94 C 0.6439(6) 0.5579(4) 0.6987(4) 0.101(3) Uani 1 1 d . U . . .
H94 H 0.598524 0.539644 0.705918 0.122 Uiso 1 1 calc R . . . .
C80 C 0.8509(6) 0.4758(4) 0.5627(4) 0.086(3) Uani 1 1 d . U . . .
C135 C 0.3232(6) 0.4933(4) 0.6410(4) 0.091(3) Uani 1 1 d . U . . .
C200 C 0.5953(6) 0.0893(4) 0.9283(4) 0.093(3) Uani 1 1 d . U . . .
H200 H 0.623794 0.115488 0.920249 0.112 Uiso 1 1 calc R . . . .
C104 C 0.8310(7) 0.2344(4) 0.3421(4) 0.090(3) Uani 1 1 d . U . . .
C147 C 0.5541(6) 0.5701(4) 0.9807(4) 0.102(3) Uani 1 1 d . U . . .
H147 H 0.522652 0.587548 1.002220 0.123 Uiso 1 1 calc R . . . .
C137 C 0.4821(6) 0.5971(4) 0.8768(3) 0.085(3) Uani 1 1 d . U . . .
H137 H 0.484677 0.565115 0.855046 0.103 Uiso 1 1 calc R . . . .
C132 C 0.2597(7) 0.5688(4) 0.7016(4) 0.106(3) Uani 1 1 d . U . . .
H132 H 0.238120 0.594882 0.721694 0.127 Uiso 1 1 calc R . . . .
C39 C 0.9736(6) 0.1048(4) 0.3845(4) 0.095(3) Uani 1 1 d . U . . .
H39 H 0.968035 0.128211 0.414396 0.114 Uiso 1 1 calc R . . . .
C136 C 0.3543(6) 0.5186(4) 0.6907(4) 0.088(3) Uani 1 1 d . U . . .
H136 H 0.398423 0.509359 0.703947 0.105 Uiso 1 1 calc R . . . .
C92 C 0.7689(6) 0.5589(4) 0.6639(4) 0.092(3) Uani 1 1 d . U . . .
C77 C 0.9790(6) 0.4468(4) 0.5592(3) 0.090(3) Uani 1 1 d . U . . .
N19 N 0.3519(6) 0.2307(4) 0.8937(4) 0.111(3) Uani 1 1 d . U . . .
C73 C 1.1824(7) 0.2913(4) 0.3919(4) 0.096(3) Uani 1 1 d . U . . .
H73 H 1.205213 0.269762 0.367665 0.115 Uiso 1 1 calc R . . . .
F6 F 0.9716(6) 0.2215(3) 0.4705(3) 0.222(3) Uani 1 1 d D U . . .
C23 C 1.1821(6) 0.1203(4) 0.7249(4) 0.091(3) Uani 1 1 d . U . . .
C5 C 1.1526(6) 0.1851(3) 0.4579(4) 0.091(3) Uani 1 1 d . U . . .
H5 H 1.102513 0.185093 0.469048 0.109 Uiso 1 1 calc R . . . .
C24 C 1.0981(7) 0.1358(4) 0.7896(4) 0.092(3) Uani 1 1 d . U . . .
C75 C 1.0156(7) 0.3666(4) 0.5219(4) 0.107(3) Uani 1 1 d . U . . .
H75 H 1.009402 0.332226 0.517463 0.128 Uiso 1 1 calc R . . . .
C35 C 1.0156(7) 0.0889(4) 0.3104(4) 0.104(3) Uani 1 1 d . U . . .
H35 H 1.040000 0.100538 0.288231 0.125 Uiso 1 1 calc R . . . .
C141 C 0.4383(6) 0.6733(4) 0.8919(4) 0.098(3) Uani 1 1 d . U . . .
H141 H 0.411463 0.693901 0.880794 0.118 Uiso 1 1 calc R . . . .
C121 C 0.4997(6) 0.3758(4) 0.4688(4) 0.094(3) Uani 1 1 d . U . . .
N2 N 0.8217(6) 0.0092(4) 0.5323(4) 0.109(3) Uani 1 1 d . U . . .
C130 C 0.4468(7) 0.4629(4) 0.6163(4) 0.100(3) Uani 1 1 d . U . . .
H130 H 0.478506 0.490184 0.642874 0.120 Uiso 1 1 calc R . . . .
C119 C 0.5037(6) 0.3162(4) 0.5103(4) 0.097(3) Uani 1 1 d . U . . .
C107 C 0.9568(7) 0.2021(4) 0.2942(4) 0.099(3) Uani 1 1 d . U . . .
H107 H 0.999107 0.191031 0.278150 0.119 Uiso 1 1 calc R . . . .
C112 C 0.7241(7) 0.3042(4) 0.4430(4) 0.106(3) Uani 1 1 d . U . . .
H112 H 0.737337 0.324837 0.475963 0.127 Uiso 1 1 calc R . . . .
C169 C 0.7911(6) 0.2223(4) 1.0307(4) 0.097(3) Uani 1 1 d . U . . .
C13 C 1.1133(6) 0.1909(4) 0.7418(4) 0.093(3) Uani 1 1 d . U . . .
C93 C 0.7011(7) 0.5326(4) 0.6764(4) 0.106(3) Uani 1 1 d . U . . .
H93 H 0.694401 0.497720 0.669522 0.128 Uiso 1 1 calc R . . . .
C76 C 0.9693(7) 0.3958(4) 0.5515(4) 0.107(3) Uani 1 1 d . U . . .
H76 H 0.931417 0.380757 0.566349 0.128 Uiso 1 1 calc R . . . .
N10 N 0.5834(6) 0.3120(4) 0.4454(3) 0.107(3) Uani 1 1 d . U . . .
C188 C 0.3136(7) 0.2607(4) 0.9270(5) 0.098(3) Uani 1 1 d . U . . .
C29 C 1.0241(7) 0.1041(4) 0.7792(4) 0.098(3) Uani 1 1 d . U . . .
H29 H 0.995129 0.091471 0.747697 0.118 Uiso 1 1 calc R . . . .
C70 C 1.1128(6) 0.3556(4) 0.4638(3) 0.082(2) Uani 1 1 d . U . . .
C193 C 0.2873(6) 0.3020(5) 0.9192(5) 0.105(3) Uani 1 1 d . U . . .
C199 C 0.4716(7) 0.2104(4) 0.9239(4) 0.107(3) Uani 1 1 d . U . . .
H199 H 0.499308 0.244069 0.931838 0.128 Uiso 1 1 calc R . . . .
F15 F 1.1555(6) 0.1690(4) 0.2792(3) 0.201(4) Uani 1 1 d D U . . .
N3 N 0.7766(6) -0.0034(4) 0.6145(3) 0.119(3) Uani 1 1 d . U . . .
C111 C 0.6461(8) 0.2924(4) 0.4191(4) 0.102(3) Uani 1 1 d . U . . .
C99 C 0.5883(6) 0.6358(4) 0.7301(4) 0.094(3) Uani 1 1 d . U . . .
C82 C 0.7524(7) 0.4484(4) 0.4884(4) 0.108(3) Uani 1 1 d . U . . .
H82 H 0.736476 0.429540 0.455158 0.129 Uiso 1 1 calc R . . . .
C18 C 1.2067(6) 0.1291(5) 0.6837(4) 0.098(3) Uani 1 1 d . U . . .
C38 C 0.9446(6) 0.0517(4) 0.3746(4) 0.098(3) Uani 1 1 d . U . . .
C138 C 0.5212(6) 0.6137(4) 0.9242(4) 0.090(3) Uani 1 1 d . U . . .
C96 C 0.7216(7) 0.6366(4) 0.7011(4) 0.099(3) Uani 1 1 d . U . . .
H96 H 0.730937 0.671934 0.710562 0.119 Uiso 1 1 calc R . . . .
C139 C 0.5168(7) 0.6611(5) 0.9559(4) 0.110(3) Uani 1 1 d . U . . .
H139 H 0.541357 0.673232 0.988381 0.132 Uiso 1 1 calc R . . . .
C146 C 0.5907(7) 0.5340(5) 0.9903(4) 0.106(3) Uani 1 1 d . U . . .
H146 H 0.583444 0.527578 1.018508 0.127 Uiso 1 1 calc R . . . .
C176 C 0.2539(6) 0.4408(4) 0.8516(4) 0.100(3) Uani 1 1 d . U . . .
C180 C 0.3466(7) 0.3985(5) 0.8807(4) 0.111(3) Uani 1 1 d . U . . .
H180 H 0.399106 0.399028 0.894108 0.134 Uiso 1 1 calc R . . . .
C84 C 0.7269(6) 0.5056(4) 0.5633(4) 0.094(3) Uani 1 1 d . U . . .
H84 H 0.693137 0.525613 0.580142 0.113 Uiso 1 1 calc R . . . .
C26 C 1.1087(6) 0.1418(4) 0.8714(4) 0.103(3) Uani 1 1 d . U . . .
H26 H 1.138278 0.155908 0.902832 0.124 Uiso 1 1 calc R . . . .
C40 C 0.9092(7) 0.0367(4) 0.4123(4) 0.103(3) Uani 1 1 d . U . . .
C12 C 1.1389(7) 0.2009(5) 0.7008(4) 0.097(3) Uani 1 1 d . U . . .
C1 C 1.2302(7) 0.1875(4) 0.3972(4) 0.106(3) Uani 1 1 d . U . . .
H1 H 1.233415 0.187137 0.365966 0.127 Uiso 1 1 calc R . . . .
C128 C 0.3166(7) 0.4123(5) 0.5701(4) 0.113(3) Uani 1 1 d . U . . .
H128 H 0.259560 0.404971 0.566148 0.135 Uiso 1 1 calc R . . . .
C105 C 0.8297(8) 0.2273(4) 0.2929(4) 0.115(3) Uani 1 1 d . U . . .
H105 H 0.786123 0.233599 0.275989 0.138 Uiso 1 1 calc R . . . .
C8 C 1.1437(8) 0.1502(4) 0.5407(4) 0.109(3) Uani 1 1 d . U . . .
H8 H 1.102796 0.131983 0.513893 0.131 Uiso 1 1 calc R . . . .
F19 F 0.7253(8) 0.2967(5) 1.2457(4) 0.258(4) Uani 1 1 d D U . . .
C34 C 0.9283(7) 0.0592(4) 0.9664(4) 0.109(3) Uani 1 1 d . U . . .
H34 H 0.904264 0.047875 0.988861 0.130 Uiso 1 1 calc R . . . .
C126 C 0.4429(7) 0.3898(4) 0.5437(4) 0.098(3) Uani 1 1 d . U . . .
F17 F 0.7032(7) 0.2989(5) 1.1726(4) 0.249(4) Uani 1 1 d D U . . .
C65 C 0.7377(7) -0.0362(5) 0.7908(5) 0.107(3) Uani 1 1 d . U . . .
C149 C 0.7765(7) 0.4385(4) 1.0016(4) 0.096(3) Uani 1 1 d . U . . .
C69 C 1.0792(6) 0.3045(4) 0.4387(3) 0.082(2) Uani 1 1 d . U . . .
H69 H 1.030292 0.290540 0.446455 0.099 Uiso 1 1 calc R . . . .
C134 C 0.2551(6) 0.5082(5) 0.6238(4) 0.108(3) Uani 1 1 d . U . . .
H134 H 0.231009 0.492115 0.591276 0.130 Uiso 1 1 calc R . . . .
C181 C 0.3308(7) 0.4402(4) 0.8725(4) 0.112(3) Uani 1 1 d . U . . .
H181 H 0.372905 0.469273 0.881295 0.134 Uiso 1 1 calc R . . . .
C71 C 1.1870(7) 0.3745(4) 0.4516(4) 0.098(3) Uani 1 1 d . U . . .
H71 H 1.213672 0.408741 0.467394 0.118 Uiso 1 1 calc R . . . .
C61 C 0.7423(7) -0.0310(4) 0.7424(4) 0.106(3) Uani 1 1 d . U . . .
C72 C 1.2209(7) 0.3417(5) 0.4154(4) 0.111(3) Uani 1 1 d . U . . .
H72 H 1.270401 0.354214 0.407280 0.134 Uiso 1 1 calc R . . . .
C37 C 0.9540(8) 0.0182(4) 0.3305(5) 0.118(4) Uani 1 1 d . U . . .
H37 H 0.937361 -0.016832 0.322932 0.142 Uiso 1 1 calc R . . . .
C201 C 0.5142(7) 0.0863(4) 0.9303(4) 0.106(3) Uani 1 1 d . U . . .
C179 C 0.2853(8) 0.3561(5) 0.8690(4) 0.109(3) Uani 1 1 d . U . . .
C42 C 0.9016(8) -0.0089(4) 0.4665(5) 0.117(4) Uani 1 1 d . U . . .
H42 H 0.918826 -0.033197 0.476751 0.140 Uiso 1 1 calc R . . . .
C173 C 0.1683(7) 0.5028(5) 0.8485(4) 0.113(3) Uani 1 1 d . U . . .
H173 H 0.127300 0.485999 0.860148 0.135 Uiso 1 1 calc R . . . .
C194 C 0.3921(7) 0.1951(5) 0.9041(5) 0.108(3) Uani 1 1 d . U . . .
C81 C 0.8262(6) 0.4471(4) 0.5124(4) 0.095(3) Uani 1 1 d . U . . .
H81 H 0.859754 0.427168 0.495180 0.114 Uiso 1 1 calc R . . . .
C140 C 0.4744(7) 0.6910(5) 0.9383(4) 0.116(4) Uani 1 1 d . U . . .
H140 H 0.471471 0.723348 0.959121 0.140 Uiso 1 1 calc R . . . .
C86 C 0.9455(6) 0.4972(4) 0.6371(4) 0.093(3) Uani 1 1 d . U . . .
C145 C 0.6376(7) 0.5074(4) 0.9589(5) 0.105(3) Uani 1 1 d . U . . .
C19 C 1.2550(7) 0.1007(5) 0.6567(4) 0.116(4) Uani 1 1 d . U . . .
H19 H 1.270630 0.106075 0.629264 0.139 Uiso 1 1 calc R . . . .
C41 C 0.9346(7) 0.0010(4) 0.4276(5) 0.115(3) Uani 1 1 d . U . . .
H41 H 0.972798 -0.016372 0.412639 0.137 Uiso 1 1 calc R . . . .
C22 C 1.2100(7) 0.0836(4) 0.7387(4) 0.105(3) Uani 1 1 d . U . . .
H22 H 1.195674 0.078791 0.766617 0.127 Uiso 1 1 calc R . . . .
C120 C 0.5520(6) 0.3507(4) 0.4364(4) 0.096(3) Uani 1 1 d . U . . .
C165 C 0.7281(7) 0.3449(4) 1.0429(4) 0.108(3) Uani 1 1 d . U . . .
H165 H 0.704122 0.368238 1.064667 0.130 Uiso 1 1 calc R . . . .
C106 C 0.8929(8) 0.2109(4) 0.2692(4) 0.116(3) Uani 1 1 d . U . . .
H106 H 0.891806 0.205990 0.236447 0.139 Uiso 1 1 calc R . . . .
C148 C 0.7489(7) 0.4772(4) 0.9919(4) 0.100(3) Uani 1 1 d . U . . .
C122 C 0.4705(6) 0.4143(4) 0.4600(4) 0.105(3) Uani 1 1 d . U . . .
H122 H 0.437413 0.430746 0.480907 0.126 Uiso 1 1 calc R . . . .
C164 C 0.7450(7) 0.3037(4) 1.0529(4) 0.112(3) Uani 1 1 d . U . . .
H164 H 0.731826 0.299823 1.081435 0.134 Uiso 1 1 calc R . . . .
C109 C 0.6882(7) 0.2417(4) 0.3466(4) 0.115(4) Uani 1 1 d . U . . .
H109 H 0.674915 0.220882 0.313742 0.138 Uiso 1 1 calc R . . . .
C123 C 0.4869(7) 0.4301(5) 0.4227(5) 0.110(3) Uani 1 1 d . U . . .
H123 H 0.465065 0.455915 0.417821 0.132 Uiso 1 1 calc R . . . .
C52 C 0.7500(7) -0.0257(4) 0.5277(4) 0.104(3) Uani 1 1 d . U . . .
C43 C 0.8459(8) 0.0155(5) 0.4893(5) 0.107(3) Uani 1 1 d . U . . .
C6 C 1.1932(8) 0.1720(5) 0.6244(4) 0.112(3) Uani 1 1 d . U . . .
C187 C 0.3528(6) 0.2342(5) 0.8477(5) 0.104(3) Uani 1 1 d . U . . .
C4 C 1.2201(7) 0.1830(4) 0.4879(4) 0.103(3) Uani 1 1 d . U . . .
C31 C 0.9971(6) 0.0915(4) 0.9003(4) 0.092(3) Uani 1 1 d . U . . .
C197 C 0.4718(6) 0.1233(5) 0.9210(4) 0.109(3) Uani 1 1 d . U . . .
C50 C 0.8285(7) 0.0416(5) 0.6192(5) 0.117(4) Uani 1 1 d . U . . .
C114 C 0.5525(6) 0.2906(4) 0.4787(4) 0.098(3) Uani 1 1 d . U . . .
C97 C 0.7779(7) 0.6102(5) 0.6770(4) 0.103(3) Uani 1 1 d . U . . .
H97 H 0.823203 0.628530 0.669733 0.124 Uiso 1 1 calc R . . . .
C154 C 0.6621(7) 0.3789(5) 0.9488(5) 0.107(3) Uani 1 1 d . U . . .
C174 C 0.1575(7) 0.5462(5) 0.8385(4) 0.111(3) Uani 1 1 d . U . . .
H174 H 0.109818 0.558359 0.843338 0.134 Uiso 1 1 calc R . . . .
C25 C 1.1404(6) 0.1547(4) 0.8353(4) 0.107(3) Uani 1 1 d . U . . .
H25 H 1.191754 0.176695 0.842272 0.128 Uiso 1 1 calc R . . . .
C153 C 0.8022(7) 0.5262(5) 1.0078(5) 0.122(4) Uani 1 1 d . U . . .
H153 H 0.784389 0.552720 1.001723 0.147 Uiso 1 1 calc R . . . .
C9 C 1.2104(7) 0.1793(5) 0.5348(4) 0.103(3) Uani 1 1 d . U . . .
C125 C 0.5700(7) 0.3666(4) 0.3984(4) 0.107(3) Uani 1 1 d . U . . .
H125 H 0.603526 0.351122 0.377094 0.128 Uiso 1 1 calc R . . . .
C182 C 0.3255(7) 0.2756(5) 0.8403(5) 0.100(3) Uani 1 1 d . U . . .
C159 C 0.6237(8) 0.3277(5) 0.9186(5) 0.140(4) Uani 1 1 d . U . . .
H159 H 0.639627 0.300869 0.925119 0.168 Uiso 1 1 calc R . . . .
C14 C 1.0691(7) 0.2229(4) 0.7711(4) 0.107(3) Uani 1 1 d . U . . .
H14 H 1.053614 0.217718 0.798652 0.128 Uiso 1 1 calc R . . . .
C160 C 0.7464(7) 0.3518(4) 1.0009(5) 0.102(3) Uani 1 1 d . U . . .
C166 C 0.7962(7) 0.1314(5) 1.0415(5) 0.118(4) Uani 1 1 d . U . . .
H166 H 0.797341 0.100732 1.045577 0.142 Uiso 1 1 calc R . . . .
C115 C 0.5722(7) 0.2473(4) 0.4802(5) 0.121(4) Uani 1 1 d . U . . .
H115 H 0.603070 0.230090 0.458062 0.145 Uiso 1 1 calc R . . . .
C162 C 0.8030(7) 0.2762(4) 0.9809(4) 0.115(3) Uani 1 1 d . U . . .
H162 H 0.828937 0.253670 0.959731 0.139 Uiso 1 1 calc R . . . .
C91 C 1.0133(7) 0.4918(4) 0.6621(4) 0.118(4) Uani 1 1 d . U . . .
H91 H 1.048068 0.472942 0.644822 0.142 Uiso 1 1 calc R . . . .
C7 C 1.1325(7) 0.1459(4) 0.5851(4) 0.112(3) Uani 1 1 d . U . . .
H7 H 1.084761 0.125705 0.587950 0.135 Uiso 1 1 calc R . . . .
C133 C 0.2247(7) 0.5449(5) 0.6533(5) 0.120(4) Uani 1 1 d . U . . .
H133 H 0.179772 0.554524 0.641418 0.143 Uiso 1 1 calc R . . . .
C51 C 0.8508(7) 0.0496(5) 0.5765(5) 0.111(3) Uani 1 1 d . U . . .
C186 C 0.3817(7) 0.2000(5) 0.8112(6) 0.122(4) Uani 1 1 d . U . . .
H186 H 0.399373 0.173564 0.817390 0.147 Uiso 1 1 calc R . . . .
C131 C 0.4854(7) 0.4299(5) 0.5837(4) 0.109(3) Uani 1 1 d . U . . .
H131 H 0.542322 0.435560 0.589423 0.131 Uiso 1 1 calc R . . . .
C83 C 0.7029(7) 0.4779(5) 0.5142(5) 0.110(3) Uani 1 1 d . U . . .
H83 H 0.653415 0.479129 0.498411 0.132 Uiso 1 1 calc R . . . .
C143 C 0.6137(7) 0.5556(5) 0.9092(4) 0.115(3) Uani 1 1 d . U . . .
H143 H 0.622393 0.563233 0.881769 0.138 Uiso 1 1 calc R . . . .
C198 C 0.5126(7) 0.1751(5) 0.9327(4) 0.114(3) Uani 1 1 d . U . . .
H198 H 0.567867 0.185827 0.946413 0.137 Uiso 1 1 calc R . . . .
C68 C 0.7373(8) -0.0439(5) 0.8805(5) 0.130(4) Uani 1 1 d . U . . .
H68 H 0.740802 -0.045968 0.911182 0.156 Uiso 1 1 calc R . . . .
C155 C 0.6341(7) 0.4166(5) 0.9373(4) 0.109(3) Uani 1 1 d . U . . .
C63 C 0.7155(9) 0.0117(5) 0.6860(5) 0.138(4) Uani 1 1 d . U . . .
H63 H 0.690562 0.034719 0.677673 0.166 Uiso 1 1 calc R . . . .
C192 C 0.2502(7) 0.3345(5) 0.9548(6) 0.122(4) Uani 1 1 d . U . . .
H192 H 0.233376 0.362162 0.950643 0.146 Uiso 1 1 calc R . . . .
C116 C 0.5461(8) 0.2287(5) 0.5151(6) 0.142(5) Uani 1 1 d . U . . .
H116 H 0.560382 0.199222 0.516443 0.171 Uiso 1 1 calc R . . . .
C127 C 0.3579(8) 0.3811(4) 0.5373(4) 0.115(3) Uani 1 1 d . U . . .
H127 H 0.327393 0.353657 0.510311 0.138 Uiso 1 1 calc R . . . .
C60 C 0.7862(8) -0.0579(5) 0.7100(5) 0.121(4) Uani 1 1 d . U . . .
H60 H 0.810094 -0.082368 0.716290 0.146 Uiso 1 1 calc R . . . .
C110 C 0.6256(7) 0.2597(5) 0.3713(4) 0.124(4) Uani 1 1 d . U . . .
H110 H 0.571452 0.249821 0.355538 0.149 Uiso 1 1 calc R . . . .
C118 C 0.4762(7) 0.2984(5) 0.5453(5) 0.117(4) Uani 1 1 d . U . . .
H118 H 0.443744 0.315354 0.566374 0.140 Uiso 1 1 calc R . . . .
C17 C 1.1192(8) 0.2408(5) 0.6913(5) 0.118(4) Uani 1 1 d . U . . .
H17 H 1.136126 0.247113 0.664534 0.141 Uiso 1 1 calc R . . . .
C204 C 0.5966(7) 0.0164(5) 0.9458(4) 0.114(3) Uani 1 1 d . U . . .
H204 H 0.624892 -0.006416 0.951984 0.136 Uiso 1 1 calc R . . . .
C53 C 0.7252(7) -0.0317(4) 0.5694(5) 0.111(3) Uani 1 1 d . U . . .
C150 C 0.8562(7) 0.4485(5) 1.0264(4) 0.116(4) Uani 1 1 d . U . . .
H150 H 0.874362 0.422142 1.032512 0.140 Uiso 1 1 calc R . . . .
C100 C 0.5800(7) 0.6826(4) 0.7282(4) 0.121(4) Uani 1 1 d . U . . .
H100 H 0.616975 0.699721 0.714519 0.145 Uiso 1 1 calc R . . . .
C102 C 0.4555(8) 0.6770(5) 0.7672(4) 0.124(4) Uani 1 1 d . U . . .
H102 H 0.411837 0.690817 0.778747 0.149 Uiso 1 1 calc R . . . .
C189 C 0.3005(7) 0.2520(5) 0.9675(6) 0.121(4) Uani 1 1 d . U . . .
H189 H 0.316169 0.224263 0.972238 0.146 Uiso 1 1 calc R . . . .
C62 C 0.7042(8) 0.0040(5) 0.7306(5) 0.133(4) Uani 1 1 d . U . . .
H62 H 0.672121 0.021982 0.751262 0.160 Uiso 1 1 calc R . . . .
C36 C 0.9871(8) 0.0355(5) 0.2981(5) 0.128(4) Uani 1 1 d . U . . .
H36 H 0.991211 0.012537 0.267606 0.154 Uiso 1 1 calc R . . . .
F24 F 0.7673(11) -0.0589(6) 1.0429(8) 0.225(6) Uani 0.492(12) 1 d D U P A 1
C32 C 1.0452(7) 0.0774(4) 0.9310(4) 0.115(3) Uani 1 1 d . U . . .
H32 H 1.100281 0.078115 0.928654 0.138 Uiso 1 1 calc R . . . .
C54 C 0.6512(8) -0.0654(5) 0.5662(5) 0.127(4) Uani 1 1 d . U . . .
H54 H 0.633658 -0.068857 0.593984 0.152 Uiso 1 1 calc R . . . .
C59 C 0.7949(8) -0.0487(5) 0.6675(5) 0.120(4) Uani 1 1 d . U . . .
H59 H 0.825016 -0.067350 0.645799 0.144 Uiso 1 1 calc R . . . .
C57 C 0.7008(8) -0.0556(5) 0.4823(4) 0.122(4) Uani 1 1 d . U . . .
H57 H 0.716278 -0.052559 0.453890 0.147 Uiso 1 1 calc R . . . .
C195 C 0.3511(7) 0.1464(6) 0.8928(5) 0.144(5) Uani 1 1 d . U . . .
H195 H 0.295534 0.137251 0.880027 0.173 Uiso 1 1 calc R . . . .
C87 C 0.8921(7) 0.5260(4) 0.6626(4) 0.098(3) Uani 1 1 d . U . . .
C44 C 0.8148(8) 0.0490(5) 0.4741(5) 0.132(4) Uani 1 1 d . U . . .
H44 H 0.774085 0.064357 0.488276 0.158 Uiso 1 1 calc R . . . .
C168 C 0.8079(8) 0.2211(5) 1.0766(4) 0.132(4) Uani 1 1 d . U . . .
H168 H 0.817870 0.251194 1.103875 0.158 Uiso 1 1 calc R . . . .
C124 C 0.5370(7) 0.4062(5) 0.3926(4) 0.116(4) Uani 1 1 d . U . . .
H124 H 0.549685 0.416697 0.367259 0.139 Uiso 1 1 calc R . . . .
C58 C 0.7618(8) -0.0142(5) 0.6565(5) 0.112(3) Uani 1 1 d . U . . .
C152 C 0.8823(8) 0.5351(5) 1.0330(5) 0.145(5) Uani 1 1 d . U . . .
H152 H 0.916995 0.567402 1.043376 0.174 Uiso 1 1 calc R . . . .
C161 C 0.7861(8) 0.3185(5) 0.9715(5) 0.124(4) Uani 1 1 d . U . . .
H161 H 0.802556 0.323964 0.944320 0.149 Uiso 1 1 calc R . . . .
C167 C 0.8100(9) 0.1759(6) 1.0820(5) 0.140(4) Uani 1 1 d . U . . .
H167 H 0.820735 0.175092 1.112975 0.168 Uiso 1 1 calc R . . . .
C144 C 0.6518(7) 0.5193(5) 0.9186(4) 0.120(4) Uani 1 1 d . U . . .
H144 H 0.685870 0.503475 0.897961 0.144 Uiso 1 1 calc R . . . .
C196 C 0.3889(7) 0.1093(5) 0.8997(5) 0.143(4) Uani 1 1 d . U . . .
H196 H 0.359481 0.075674 0.890207 0.171 Uiso 1 1 calc R . . . .
C10 C 1.2714(8) 0.2036(5) 0.5732(5) 0.140(4) Uani 1 1 d . U . . .
H10 H 1.320070 0.221709 0.568947 0.168 Uiso 1 1 calc R . . . .
C202 C 0.4712(7) 0.0442(5) 0.9388(5) 0.128(4) Uani 1 1 d . U . . .
H202 H 0.415252 0.039891 0.940066 0.153 Uiso 1 1 calc R . . . .
C15 C 1.0479(9) 0.2631(5) 0.7592(5) 0.132(4) Uani 1 1 d . U . . .
H15 H 1.016001 0.283558 0.777601 0.159 Uiso 1 1 calc R . . . .
C90 C 1.0318(8) 0.5137(6) 0.7122(5) 0.147(5) Uani 1 1 d . U . . .
H90 H 1.077862 0.509089 0.728447 0.176 Uiso 1 1 calc R . . . .
F13 F 1.1536(8) 0.2452(4) 0.2771(4) 0.236(4) Uani 1 1 d D U . . .
C158 C 0.5617(8) 0.3168(6) 0.8787(6) 0.156(5) Uani 1 1 d . U . . .
H158 H 0.537934 0.283047 0.858909 0.187 Uiso 1 1 calc R . . . .
C2 C 1.2997(8) 0.1884(5) 0.4258(5) 0.136(4) Uani 1 1 d . U . . .
H2 H 1.349666 0.190046 0.414430 0.163 Uiso 1 1 calc R . . . .
C55 C 0.6052(8) -0.0931(5) 0.5209(6) 0.144(5) Uani 1 1 d . U . . .
H55 H 0.555617 -0.115021 0.518684 0.173 Uiso 1 1 calc R . . . .
C185 C 0.3859(8) 0.2026(6) 0.7666(6) 0.144(5) Uani 1 1 d . U . . .
H185 H 0.405177 0.178465 0.742580 0.172 Uiso 1 1 calc R . . . .
C33 C 1.0095(8) 0.0620(5) 0.9653(5) 0.130(4) Uani 1 1 d . U . . .
H33 H 1.041005 0.053609 0.987493 0.155 Uiso 1 1 calc R . . . .
C45 C 0.8486(8) 0.0597(5) 0.4343(5) 0.132(4) Uani 1 1 d . U . . .
H45 H 0.829085 0.082771 0.423119 0.158 Uiso 1 1 calc R . . . .
C20 C 1.2809(8) 0.0634(6) 0.6705(6) 0.143(5) Uani 1 1 d . U . . .
H20 H 1.314005 0.044247 0.651978 0.172 Uiso 1 1 calc R . . . .
C88 C 0.9108(8) 0.5481(5) 0.7138(4) 0.135(4) Uani 1 1 d . U . . .
H88 H 0.876480 0.566645 0.731905 0.162 Uiso 1 1 calc R . . . .
C21 C 1.2588(8) 0.0539(5) 0.7114(5) 0.130(4) Uani 1 1 d . U . . .
H21 H 1.276053 0.028580 0.719950 0.156 Uiso 1 1 calc R . . . .
C117 C 0.4985(8) 0.2536(6) 0.5484(6) 0.140(4) Uani 1 1 d . U . . .
H117 H 0.481772 0.241186 0.571953 0.168 Uiso 1 1 calc R . . . .
C156 C 0.5727(7) 0.4047(5) 0.8978(5) 0.126(4) Uani 1 1 d . U . . .
H156 H 0.555514 0.430864 0.890725 0.151 Uiso 1 1 calc R . . . .
C16 C 1.0761(10) 0.2715(5) 0.7191(6) 0.139(4) Uani 1 1 d . U . . .
H16 H 1.064751 0.298835 0.711527 0.167 Uiso 1 1 calc R . . . .
F16 F 1.2154(10) 0.1908(5) 0.2207(4) 0.285(7) Uani 1 1 d D U . . .
C89 C 0.9829(9) 0.5417(6) 0.7374(4) 0.153(5) Uani 1 1 d . U . . .
H89 H 0.996513 0.557224 0.771119 0.184 Uiso 1 1 calc R . . . .
C3 C 1.2950(8) 0.1868(5) 0.4720(5) 0.133(4) Uani 1 1 d . U . . .
H3 H 1.342095 0.188322 0.491960 0.159 Uiso 1 1 calc R . . . .
C151 C 0.9089(8) 0.4961(5) 1.0421(5) 0.140(4) Uani 1 1 d . U . . .
H151 H 0.961564 0.501643 1.058563 0.168 Uiso 1 1 calc R . . . .
C183 C 0.3276(8) 0.2796(5) 0.7966(6) 0.136(4) Uani 1 1 d . U . . .
H183 H 0.308399 0.305743 0.790603 0.163 Uiso 1 1 calc R . . . .
C49 C 0.8623(9) 0.0812(5) 0.6652(5) 0.147(5) Uani 1 1 d . U . . .
H49 H 0.848282 0.077660 0.693609 0.176 Uiso 1 1 calc R . . . .
C101 C 0.5157(9) 0.7033(5) 0.7469(5) 0.148(5) Uani 1 1 d . U . . .
H101 H 0.511195 0.735041 0.746499 0.177 Uiso 1 1 calc R . . . .
C66 C 0.7300(9) -0.0841(5) 0.7931(5) 0.140(4) Uani 1 1 d . U . . .
H66 H 0.725921 -0.112899 0.765161 0.169 Uiso 1 1 calc R . . . .
C184 C 0.3596(10) 0.2436(7) 0.7585(5) 0.159(5) Uani 1 1 d . U . . .
H184 H 0.362741 0.247556 0.728872 0.191 Uiso 1 1 calc R . . . .
C177 C 0.1922(7) 0.3986(5) 0.8414(5) 0.138(4) Uani 1 1 d . U . . .
H177 H 0.139727 0.398617 0.828571 0.166 Uiso 1 1 calc R . . . .
F14 F 1.2708(8) 0.2265(6) 0.2957(6) 0.288(7) Uani 1 1 d D U . . .
C56 C 0.6282(9) -0.0900(6) 0.4802(6) 0.150(5) Uani 1 1 d . U . . .
H56 H 0.596242 -0.110727 0.450240 0.180 Uiso 1 1 calc R . . . .
C203 C 0.5138(8) 0.0090(5) 0.9452(5) 0.131(4) Uani 1 1 d . U . . .
H203 H 0.485474 -0.019951 0.949227 0.157 Uiso 1 1 calc R . . . .
C46 C 0.9043(7) 0.0944(5) 0.5812(5) 0.129(4) Uani 1 1 d . U . . .
H46 H 0.919391 0.099203 0.553400 0.155 Uiso 1 1 calc R . . . .
C178 C 0.2059(8) 0.3548(5) 0.8499(5) 0.146(5) Uani 1 1 d . U . . .
H178 H 0.163401 0.326306 0.843019 0.175 Uiso 1 1 calc R . . . .
C191 C 0.2397(8) 0.3232(6) 0.9963(6) 0.144(4) Uani 1 1 d . U . . .
H191 H 0.215373 0.343798 1.020352 0.173 Uiso 1 1 calc R . . . .
C47 C 0.9365(9) 0.1330(6) 0.6273(7) 0.157(5) Uani 1 1 d . U . . .
H47 H 0.971146 0.163376 0.629787 0.189 Uiso 1 1 calc R . . . .
C190 C 0.2642(9) 0.2835(6) 1.0022(6) 0.144(5) Uani 1 1 d . U . . .
H190 H 0.256475 0.276938 1.030317 0.173 Uiso 1 1 calc R . . . .
C11 C 1.2632(8) 0.2022(6) 0.6203(5) 0.154(5) Uani 1 1 d . U . . .
H11 H 1.303815 0.221083 0.647140 0.185 Uiso 1 1 calc R . . . .
C67 C 0.7283(9) -0.0878(5) 0.8386(6) 0.152(5) Uani 1 1 d . U . . .
H67 H 0.721289 -0.119698 0.841157 0.182 Uiso 1 1 calc R . . . .
C48 C 0.9169(9) 0.1258(6) 0.6677(6) 0.164(6) Uani 1 1 d . U . . .
H48 H 0.940004 0.150865 0.698008 0.197 Uiso 1 1 calc R . . . .
C157 C 0.5371(8) 0.3545(6) 0.8693(6) 0.148(5) Uani 1 1 d . U . . .
H157 H 0.495663 0.346897 0.843204 0.178 Uiso 1 1 calc R . . . .
B6 B 0.7621(9) 0.2976(5) 1.2067(5) 0.206(4) Uani 1 1 d D U . . .
B4 B 1.1955(10) 0.2064(5) 0.2659(5) 0.194(9) Uani 1 1 d D U . . .
F20 F 0.8299(9) 0.3361(5) 1.2126(6) 0.312(5) Uani 1 1 d D U . . .
F7 F 0.9400(10) 0.1789(5) 0.5172(5) 0.338(6) Uani 1 1 d D U . . .
F4 F 0.5364(10) 0.4566(5) 0.7214(4) 0.348(6) Uani 1 1 d D U . . .
F23 F 0.8394(8) 0.0157(7) 1.0474(8) 0.235(8) Uani 0.492(12) 1 d D U P A 1
F22 F 0.7114(11) 0.0081(8) 1.0599(8) 0.266(8) Uani 0.492(12) 1 d D U P A 1
B5 B 0.7641(7) -0.0173(5) 1.0322(4) 0.241(4) Uani 1 1 d D U . . .
F21 F 0.7374(16) -0.0277(10) 0.9854(5) 0.292(9) Uani 0.492(12) 1 d D U P A 1
F2 F 0.6027(8) 0.5217(5) 0.7890(5) 0.378(7) Uani 1 1 d D U . . .
F8 F 0.9056(9) 0.2537(5) 0.5291(5) 0.370(6) Uani 1 1 d D U . . .
F5 F 0.8400(7) 0.1880(6) 0.4637(6) 0.363(6) Uani 1 1 d D U . . .
B2 B 0.9124(9) 0.2089(6) 0.4954(5) 0.288(5) Uani 1 1 d D U . . .
F3 F 0.5375(10) 0.4500(5) 0.7935(5) 0.381(7) Uani 1 1 d D U . . .
B1 B 0.5368(9) 0.4819(5) 0.7693(4) 0.310(5) Uani 1 1 d D U . . .
F1 F 0.4689(7) 0.4999(4) 0.7738(3) 0.272(4) Uani 1 1 d D U . . .
B0AA B 0.7580(14) 0.1624(8) 0.8562(7) 0.282(7) Uani 0.431(12) 1 d D U P B 1
F1AA F 0.6986(15) 0.1840(10) 0.8809(8) 0.269(7) Uani 0.431(12) 1 d D U P B 1
F9 F 0.8192(18) 0.2043(11) 0.8601(13) 0.321(8) Uani 0.431(12) 1 d D U P B 1
F10 F 0.7222(19) 0.1414(11) 0.8071(7) 0.286(9) Uani 0.431(12) 1 d D U P B 1
F0AA F 0.7599(17) 0.1203(10) 0.8685(10) 0.243(7) Uani 0.431(12) 1 d D U P B 1
B0AB B 0.7811(11) 0.1560(6) 0.8513(6) 0.276(6) Uani 0.569(12) 1 d D U P B 2
F9A F 0.8492(11) 0.1773(8) 0.8857(7) 0.304(8) Uani 0.569(12) 1 d D U P B 2
F10A F 0.7248(11) 0.1278(6) 0.8667(7) 0.226(6) Uani 0.569(12) 1 d D U P B 2
F1AB F 0.8006(14) 0.1250(8) 0.8096(6) 0.307(8) Uani 0.569(12) 1 d D U P B 2
F0AB F 0.7502(15) 0.1938(7) 0.8431(8) 0.294(7) Uani 0.569(12) 1 d D U P B 2
F24A F 0.7588(13) -0.0328(9) 1.0702(7) 0.244(7) Uani 0.508(12) 1 d D U P A 2
F23A F 0.7150(13) 0.0135(10) 1.0292(10) 0.255(5) Uani 0.508(12) 1 d D U P A 2
F21A F 0.8157(11) -0.0210(11) 0.9977(8) 0.272(7) Uani 0.508(12) 1 d D U P A 2
F22A F 0.6866(10) -0.0463(9) 1.0003(7) 0.242(5) Uani 0.508(12) 1 d D U P A 2

loop_
_atom_site_aniso_label
_atom_site_aniso_U_11
_atom_site_aniso_U_22
_atom_site_aniso_U_33
_atom_site_aniso_U_23
_atom_site_aniso_U_13
_atom_site_aniso_U_12
Pd2 0.0867(5) 0.0963(5) 0.0800(5) 0.0392(4) 0.0172(4) 0.0363(4)
Pd1 0.1026(5) 0.0806(5) 0.0726(4) 0.0283(4) 0.0152(4) 0.0344(4)
Pd3 0.0822(5) 0.1027(6) 0.1023(6) 0.0540(5) 0.0218(4) 0.0298(4)
N24 0.089(5) 0.113(6) 0.098(6) 0.056(5) 0.026(4) 0.039(5)
N9 0.102(6) 0.088(5) 0.072(5) 0.033(4) 0.012(4) 0.036(4)
N17 0.078(5) 0.095(5) 0.082(5) 0.046(4) 0.015(4) 0.026(4)
N16 0.093(6) 0.095(6) 0.093(5) 0.049(5) 0.029(4) 0.033(5)
N8 0.077(5) 0.094(5) 0.106(6) 0.047(5) 0.020(5) 0.035(4)
N1 0.104(6) 0.088(5) 0.074(5) 0.030(5) 0.011(4) 0.030(5)
N21 0.081(5) 0.096(6) 0.089(5) 0.042(5) 0.013(4) 0.025(4)
N13 0.100(6) 0.075(5) 0.076(5) 0.029(4) 0.016(4) 0.027(5)
N4 0.100(6) 0.083(6) 0.119(7) 0.039(5) 0.023(5) 0.023(5)
N5 0.118(7) 0.084(5) 0.073(5) 0.033(4) 0.016(5) 0.036(5)
N12 0.097(6) 0.106(6) 0.075(5) 0.039(4) 0.018(4) 0.045(5)
N20 0.082(5) 0.110(6) 0.109(6) 0.056(5) 0.026(4) 0.031(5)
N11 0.121(7) 0.117(7) 0.098(6) 0.043(6) 0.031(5) 0.058(6)
N7 0.095(6) 0.122(7) 0.109(6) 0.061(6) 0.024(5) 0.031(5)
C103 0.097(7) 0.087(6) 0.078(6) 0.036(5) 0.021(6) 0.027(6)
C171 0.084(7) 0.101(7) 0.090(7) 0.044(6) 0.012(5) 0.025(6)
C27 0.069(6) 0.112(7) 0.099(7) 0.044(6) 0.005(5) 0.030(6)
C98 0.097(7) 0.093(7) 0.078(6) 0.034(5) 0.017(5) 0.037(6)
C170 0.082(6) 0.107(8) 0.099(7) 0.056(7) 0.017(5) 0.025(6)
N14 0.090(6) 0.112(6) 0.080(5) 0.016(5) 0.008(5) 0.033(5)
C129 0.097(7) 0.101(7) 0.074(6) 0.030(6) 0.020(6) 0.037(6)
C85 0.075(6) 0.084(6) 0.079(6) 0.023(5) 0.006(5) 0.012(5)
N22 0.089(6) 0.110(7) 0.118(7) 0.054(6) -0.009(5) 0.023(5)
C28 0.076(6) 0.108(7) 0.098(7) 0.035(6) 0.001(6) 0.011(6)
C78 0.103(7) 0.080(6) 0.087(7) 0.027(6) 0.011(6) 0.028(6)
C113 0.089(7) 0.101(7) 0.103(8) 0.024(6) 0.005(6) 0.029(6)
C172 0.074(6) 0.110(7) 0.107(7) 0.053(6) 0.009(5) 0.032(6)
C95 0.088(7) 0.091(7) 0.094(7) 0.038(6) 0.031(5) 0.034(6)
C74 0.094(7) 0.070(6) 0.083(6) 0.024(5) 0.020(5) 0.028(5)
C30 0.070(6) 0.096(7) 0.092(7) 0.040(5) 0.011(5) 0.020(5)
F18 0.281(9) 0.254(7) 0.157(6) 0.110(6) 0.064(6) 0.171(6)
C175 0.095(8) 0.127(8) 0.089(7) 0.050(6) 0.020(6) 0.037(7)
C64 0.091(7) 0.113(8) 0.088(7) 0.054(7) 0.014(6) 0.026(6)
C142 0.082(7) 0.105(7) 0.093(7) 0.042(6) 0.006(5) 0.029(6)
C108 0.093(7) 0.089(7) 0.081(7) 0.018(5) 0.009(6) 0.035(6)
C79 0.101(7) 0.080(7) 0.095(7) 0.036(6) 0.013(6) 0.021(6)
N15 0.082(5) 0.120(6) 0.088(6) 0.025(5) 0.014(5) 0.043(5)
N6 0.118(7) 0.149(8) 0.091(6) 0.052(6) 0.014(5) 0.047(6)
N18 0.123(7) 0.109(7) 0.118(7) 0.052(6) 0.018(6) 0.028(6)
C163 0.106(7) 0.091(7) 0.099(7) 0.043(6) 0.022(6) 0.033(6)
N23 0.101(6) 0.090(6) 0.126(7) 0.051(5) -0.022(5) 0.013(5)
C94 0.091(7) 0.100(8) 0.120(8) 0.039(6) 0.036(6) 0.035(6)
C80 0.089(7) 0.082(6) 0.079(6) 0.025(5) 0.008(6) 0.012(6)
C135 0.097(7) 0.101(7) 0.083(7) 0.037(6) 0.018(6) 0.036(6)
C200 0.077(7) 0.099(7) 0.121(8) 0.061(6) 0.016(6) 0.023(6)
C104 0.114(8) 0.084(6) 0.073(6) 0.025(5) 0.007(6) 0.035(6)
C147 0.098(7) 0.127(8) 0.091(7) 0.049(7) 0.005(6) 0.036(6)
C137 0.088(6) 0.092(7) 0.082(6) 0.038(5) 0.008(5) 0.027(5)
C132 0.110(8) 0.141(9) 0.093(7) 0.050(7) 0.022(6) 0.076(7)
C39 0.108(8) 0.087(7) 0.086(7) 0.025(6) 0.010(6) 0.032(6)
C136 0.090(7) 0.110(7) 0.081(6) 0.048(6) 0.021(5) 0.040(6)
C92 0.086(7) 0.084(7) 0.100(7) 0.029(6) 0.011(6) 0.018(6)
C77 0.088(7) 0.101(8) 0.079(6) 0.025(6) 0.013(5) 0.035(6)
N19 0.104(7) 0.118(7) 0.135(8) 0.065(6) 0.032(6) 0.039(6)
C73 0.122(9) 0.090(7) 0.083(7) 0.033(6) 0.031(6) 0.034(7)
F6 0.327(9) 0.170(7) 0.183(7) 0.078(5) 0.027(6) 0.073(7)
C23 0.075(6) 0.105(8) 0.085(7) 0.030(6) 0.012(5) 0.015(6)
C5 0.101(7) 0.088(6) 0.087(7) 0.033(5) 0.013(6) 0.027(6)
C24 0.081(7) 0.106(7) 0.096(7) 0.048(6) 0.013(6) 0.020(6)
C75 0.132(9) 0.072(6) 0.119(8) 0.030(6) 0.041(7) 0.031(6)
C35 0.124(8) 0.095(8) 0.080(7) 0.015(6) 0.020(6) 0.024(7)
C141 0.107(8) 0.079(7) 0.106(8) 0.029(6) 0.003(6) 0.030(6)
C121 0.087(7) 0.106(7) 0.084(7) 0.027(6) 0.005(5) 0.032(6)
N2 0.105(7) 0.097(6) 0.111(7) 0.041(6) 0.001(6) -0.009(5)
C130 0.085(7) 0.115(8) 0.090(7) 0.017(6) 0.013(6) 0.042(6)
C119 0.088(7) 0.094(7) 0.108(8) 0.041(6) 0.009(6) 0.015(6)
C107 0.112(8) 0.113(8) 0.086(7) 0.040(6) 0.011(6) 0.054(6)
C112 0.101(8) 0.114(8) 0.097(7) 0.028(6) 0.013(7) 0.034(7)
C169 0.110(7) 0.109(8) 0.090(7) 0.053(6) 0.019(6) 0.038(6)
C13 0.083(7) 0.094(7) 0.088(7) 0.027(6) -0.010(6) 0.009(6)
C93 0.105(8) 0.090(7) 0.123(8) 0.037(6) 0.022(7) 0.021(7)
C76 0.119(8) 0.090(8) 0.120(8) 0.038(7) 0.047(7) 0.034(7)
N10 0.114(7) 0.115(7) 0.101(6) 0.035(5) 0.021(5) 0.057(6)
C188 0.084(7) 0.092(7) 0.121(9) 0.049(7) 0.005(6) 0.017(6)
C29 0.091(7) 0.118(8) 0.081(7) 0.038(6) 0.008(6) 0.013(6)
C70 0.091(7) 0.078(6) 0.085(6) 0.037(5) 0.017(5) 0.022(6)
C193 0.075(7) 0.094(8) 0.134(10) 0.042(7) -0.006(7) -0.002(6)
C199 0.103(8) 0.098(8) 0.128(9) 0.058(7) 0.011(7) 0.018(7)
F15 0.267(11) 0.162(7) 0.201(8) 0.101(7) 0.071(7) 0.032(7)
N3 0.123(7) 0.109(7) 0.100(7) 0.044(6) -0.018(6) -0.026(6)
C111 0.109(8) 0.106(8) 0.095(7) 0.031(6) 0.025(7) 0.046(7)
C99 0.099(7) 0.099(7) 0.097(7) 0.043(6) 0.024(6) 0.035(6)
C82 0.106(8) 0.105(8) 0.099(8) 0.034(7) -0.003(7) 0.009(7)
C18 0.082(7) 0.122(8) 0.086(7) 0.032(7) 0.008(6) 0.032(6)
C38 0.100(7) 0.087(7) 0.108(8) 0.039(6) 0.019(6) 0.020(6)
C138 0.083(6) 0.097(7) 0.087(7) 0.032(6) 0.005(5) 0.017(6)
C96 0.096(7) 0.091(7) 0.118(8) 0.042(6) 0.031(6) 0.023(6)
C139 0.114(8) 0.121(9) 0.082(7) 0.020(7) 0.008(6) 0.037(7)
C146 0.104(8) 0.128(9) 0.092(7) 0.053(7) 0.001(6) 0.023(7)
C176 0.075(7) 0.103(7) 0.128(8) 0.061(7) 0.001(6) 0.006(6)
C180 0.093(8) 0.116(9) 0.128(9) 0.062(7) -0.005(6) 0.009(7)
C84 0.085(7) 0.102(7) 0.084(7) 0.027(6) 0.000(6) 0.016(6)
C26 0.063(6) 0.142(9) 0.094(7) 0.044(7) -0.001(5) 0.002(6)
C40 0.094(7) 0.090(7) 0.126(9) 0.035(7) 0.024(7) 0.028(6)
C12 0.095(7) 0.102(8) 0.083(7) 0.032(6) 0.000(6) 0.008(6)
C1 0.111(8) 0.144(9) 0.092(7) 0.055(7) 0.039(7) 0.067(7)
C128 0.102(8) 0.131(9) 0.093(7) 0.020(7) 0.012(6) 0.040(7)
C105 0.133(9) 0.124(9) 0.098(8) 0.041(7) 0.008(7) 0.057(7)
C8 0.127(9) 0.111(8) 0.081(7) 0.036(6) -0.012(7) 0.018(7)
F19 0.342(10) 0.361(11) 0.191(6) 0.148(7) 0.103(6) 0.256(8)
C34 0.090(8) 0.151(9) 0.128(8) 0.090(7) 0.031(6) 0.049(7)
C126 0.092(8) 0.112(8) 0.093(7) 0.033(6) 0.015(6) 0.041(7)
F17 0.287(8) 0.357(10) 0.223(7) 0.184(8) 0.070(6) 0.203(7)
C65 0.126(8) 0.100(8) 0.107(8) 0.047(7) 0.018(7) 0.037(7)
C149 0.087(7) 0.095(7) 0.110(7) 0.048(6) -0.005(6) 0.015(6)
C69 0.099(7) 0.080(7) 0.081(6) 0.035(5) 0.028(5) 0.036(6)
C134 0.101(8) 0.141(9) 0.092(7) 0.041(7) 0.005(6) 0.056(7)
C181 0.092(8) 0.105(8) 0.143(9) 0.065(7) -0.011(7) 0.009(6)
C71 0.118(8) 0.075(6) 0.094(7) 0.026(6) 0.009(6) 0.015(6)
C61 0.109(8) 0.103(8) 0.113(8) 0.044(7) 0.017(7) 0.033(6)
C72 0.111(8) 0.115(9) 0.117(9) 0.049(7) 0.032(7) 0.029(7)
C37 0.145(10) 0.070(7) 0.123(10) 0.013(7) 0.031(8) 0.027(7)
C201 0.078(7) 0.117(8) 0.151(9) 0.082(7) 0.026(6) 0.024(6)
C179 0.101(8) 0.107(8) 0.139(9) 0.069(7) 0.005(7) 0.030(7)
C42 0.112(9) 0.086(7) 0.158(11) 0.057(8) 0.003(8) 0.020(7)
C173 0.095(8) 0.139(10) 0.115(8) 0.061(7) 0.013(6) 0.027(7)
C194 0.070(7) 0.110(8) 0.157(9) 0.069(8) 0.009(7) 0.014(6)
C81 0.088(7) 0.093(7) 0.100(8) 0.033(6) 0.011(6) 0.015(6)
C140 0.128(9) 0.116(8) 0.088(8) 0.012(7) -0.007(7) 0.051(7)
C86 0.090(7) 0.096(7) 0.091(7) 0.021(6) 0.014(6) 0.044(6)
C145 0.099(8) 0.118(8) 0.108(8) 0.053(7) 0.002(6) 0.035(7)
C19 0.109(9) 0.143(10) 0.098(8) 0.040(8) 0.015(7) 0.041(8)
C41 0.121(9) 0.086(7) 0.144(10) 0.049(7) 0.017(8) 0.030(7)
C22 0.105(8) 0.099(8) 0.119(8) 0.045(7) 0.015(7) 0.029(6)
C120 0.097(7) 0.101(7) 0.080(7) 0.022(6) -0.001(6) 0.030(6)
C165 0.127(9) 0.100(8) 0.106(8) 0.042(7) 0.029(7) 0.034(7)
C106 0.136(10) 0.140(9) 0.088(7) 0.047(7) 0.021(7) 0.057(8)
C148 0.086(7) 0.108(8) 0.113(8) 0.049(7) 0.008(6) 0.024(6)
C122 0.109(8) 0.117(8) 0.100(8) 0.038(7) 0.021(6) 0.057(7)
C164 0.145(9) 0.102(8) 0.104(8) 0.047(7) 0.029(7) 0.047(7)
C109 0.095(8) 0.130(9) 0.090(7) 0.002(6) -0.005(6) 0.042(7)
C123 0.102(8) 0.128(9) 0.115(9) 0.057(8) 0.019(7) 0.042(7)
C52 0.112(8) 0.096(7) 0.097(8) 0.037(6) -0.008(7) 0.013(7)
C43 0.109(8) 0.098(8) 0.120(9) 0.057(7) -0.003(7) 0.013(7)
C6 0.116(9) 0.145(9) 0.075(7) 0.045(7) 0.000(7) 0.028(8)
C187 0.078(7) 0.099(8) 0.119(9) 0.029(8) 0.004(7) 0.006(6)
C4 0.103(8) 0.125(8) 0.086(7) 0.042(6) 0.004(6) 0.036(7)
C31 0.077(7) 0.114(7) 0.096(7) 0.055(6) 0.011(5) 0.021(6)
C197 0.071(7) 0.124(9) 0.147(9) 0.072(7) 0.017(6) 0.013(6)
C50 0.104(8) 0.103(8) 0.116(9) 0.025(7) -0.026(7) 0.004(7)
C114 0.087(7) 0.099(8) 0.107(8) 0.034(7) 0.021(6) 0.026(6)
C97 0.093(7) 0.111(9) 0.114(8) 0.047(7) 0.029(6) 0.026(7)
C154 0.089(7) 0.095(8) 0.135(9) 0.053(7) -0.002(7) 0.000(6)
C174 0.100(8) 0.131(9) 0.122(8) 0.059(7) 0.019(7) 0.045(7)
C25 0.083(7) 0.142(9) 0.098(8) 0.061(7) 0.011(6) -0.001(6)
C153 0.103(8) 0.104(8) 0.158(10) 0.061(8) -0.008(8) 0.009(7)
C9 0.092(7) 0.133(9) 0.083(7) 0.048(7) -0.004(6) 0.016(7)
C125 0.113(8) 0.121(9) 0.086(7) 0.032(7) 0.024(6) 0.035(7)
C182 0.096(7) 0.106(9) 0.087(8) 0.038(7) -0.006(6) 0.005(6)
C159 0.116(9) 0.128(10) 0.177(12) 0.073(9) -0.002(9) 0.008(8)
C14 0.108(8) 0.099(8) 0.098(8) 0.023(7) 0.008(6) 0.018(7)
C160 0.097(7) 0.097(8) 0.115(8) 0.043(7) 0.009(6) 0.025(6)
C166 0.157(10) 0.126(9) 0.104(8) 0.061(8) 0.029(8) 0.072(8)
C115 0.126(9) 0.092(8) 0.160(11) 0.058(8) 0.038(8) 0.034(7)
C162 0.133(9) 0.106(8) 0.132(9) 0.062(7) 0.050(7) 0.041(7)
C91 0.118(9) 0.142(9) 0.095(8) 0.026(7) 0.014(7) 0.065(7)
C7 0.108(8) 0.115(8) 0.107(8) 0.042(7) -0.004(7) 0.017(7)
C133 0.119(9) 0.153(10) 0.106(9) 0.049(8) 0.017(7) 0.078(8)
C51 0.099(8) 0.105(8) 0.123(9) 0.048(8) 0.000(7) 0.007(7)
C186 0.117(9) 0.121(10) 0.117(10) 0.047(9) -0.013(8) 0.007(8)
C131 0.086(7) 0.131(9) 0.101(8) 0.031(7) -0.001(6) 0.031(7)
C83 0.088(8) 0.117(9) 0.120(9) 0.050(8) -0.010(7) 0.015(7)
C143 0.128(9) 0.138(9) 0.118(8) 0.078(7) 0.025(7) 0.066(8)
C198 0.080(7) 0.123(9) 0.139(9) 0.057(8) 0.010(6) 0.011(7)
C68 0.166(11) 0.111(9) 0.133(10) 0.057(8) 0.050(9) 0.045(8)
C155 0.081(7) 0.108(8) 0.128(9) 0.048(7) -0.015(6) -0.001(6)
C63 0.167(12) 0.153(11) 0.107(9) 0.064(9) 0.000(9) 0.046(9)
C192 0.102(8) 0.111(9) 0.149(11) 0.046(8) 0.011(8) 0.028(7)
C116 0.117(10) 0.100(9) 0.215(15) 0.064(10) 0.023(10) 0.026(8)
C127 0.115(9) 0.118(9) 0.092(7) 0.015(6) 0.011(7) 0.030(7)
C60 0.139(10) 0.127(9) 0.116(9) 0.049(8) 0.032(8) 0.056(8)
C110 0.109(9) 0.136(9) 0.098(8) 0.008(7) -0.008(7) 0.044(8)
C118 0.098(8) 0.109(9) 0.148(10) 0.052(8) 0.029(7) 0.021(7)
C17 0.139(10) 0.106(9) 0.109(9) 0.047(8) 0.004(7) 0.022(8)
C204 0.095(8) 0.128(9) 0.153(10) 0.089(8) 0.038(7) 0.029(7)
C53 0.109(8) 0.095(7) 0.111(8) 0.039(7) -0.017(7) -0.002(7)
C150 0.110(9) 0.111(9) 0.132(9) 0.059(7) -0.007(7) 0.018(7)
C100 0.138(9) 0.117(9) 0.160(10) 0.083(8) 0.079(8) 0.066(7)
C102 0.143(10) 0.121(9) 0.162(10) 0.089(8) 0.070(8) 0.066(8)
C189 0.100(8) 0.130(10) 0.149(11) 0.067(9) 0.017(8) 0.032(7)
C62 0.143(10) 0.144(10) 0.134(10) 0.057(8) 0.026(8) 0.073(8)
C36 0.153(11) 0.089(8) 0.114(9) 0.007(7) 0.028(8) 0.016(8)
F24 0.180(13) 0.348(14) 0.244(14) 0.211(11) 0.071(12) 0.078(13)
C32 0.083(7) 0.157(10) 0.140(9) 0.089(8) 0.023(7) 0.039(7)
C54 0.123(10) 0.119(9) 0.125(9) 0.053(8) -0.008(8) -0.006(8)
C59 0.139(10) 0.119(9) 0.109(9) 0.045(7) 0.017(7) 0.037(8)
C57 0.128(10) 0.115(9) 0.111(9) 0.042(7) -0.005(8) 0.009(8)
C195 0.064(7) 0.153(11) 0.240(14) 0.110(10) 0.002(8) 0.026(8)
C87 0.099(7) 0.096(7) 0.085(7) 0.014(6) 0.003(6) 0.029(6)
C44 0.120(9) 0.145(10) 0.160(11) 0.077(9) 0.041(8) 0.050(8)
C168 0.180(11) 0.140(10) 0.090(8) 0.045(7) 0.024(7) 0.068(9)
C124 0.112(9) 0.135(10) 0.112(9) 0.060(8) 0.005(7) 0.032(8)
C58 0.119(9) 0.111(9) 0.101(9) 0.035(7) 0.001(7) 0.026(7)
C152 0.116(10) 0.115(10) 0.173(12) 0.045(9) -0.035(9) -0.009(8)
C161 0.144(10) 0.123(9) 0.125(9) 0.070(8) 0.037(8) 0.021(8)
C167 0.210(12) 0.146(11) 0.091(8) 0.061(8) 0.006(8) 0.079(10)
C144 0.118(9) 0.150(10) 0.112(8) 0.057(8) 0.036(7) 0.053(8)
C196 0.077(8) 0.127(9) 0.234(13) 0.088(9) 0.003(8) 0.016(7)
C10 0.104(9) 0.211(13) 0.107(9) 0.081(9) 0.001(7) 0.001(8)
C202 0.091(8) 0.149(10) 0.184(11) 0.104(9) 0.039(7) 0.032(7)
C15 0.174(12) 0.086(8) 0.127(10) 0.022(7) 0.025(9) 0.039(8)
C90 0.145(10) 0.206(13) 0.091(9) 0.031(9) 0.011(8) 0.097(10)
F13 0.300(13) 0.182(9) 0.227(10) 0.077(8) 0.012(9) 0.067(9)
C158 0.110(10) 0.139(12) 0.167(12) 0.036(10) -0.049(9) -0.023(9)
C2 0.120(9) 0.207(12) 0.121(9) 0.083(9) 0.037(8) 0.083(9)
C55 0.113(10) 0.139(10) 0.152(12) 0.060(10) -0.015(9) -0.032(8)
C185 0.150(11) 0.119(10) 0.128(11) 0.017(9) -0.014(9) 0.025(9)
C33 0.098(8) 0.179(11) 0.156(10) 0.103(9) 0.021(8) 0.058(8)
C45 0.133(10) 0.142(10) 0.150(11) 0.087(9) 0.023(8) 0.039(8)
C20 0.133(10) 0.147(11) 0.136(11) 0.021(9) 0.033(9) 0.056(9)
C88 0.122(9) 0.176(11) 0.092(8) 0.014(8) 0.012(7) 0.070(8)
C21 0.142(10) 0.128(10) 0.132(10) 0.053(8) 0.029(9) 0.047(8)
C117 0.119(10) 0.134(11) 0.195(13) 0.096(10) 0.038(9) 0.023(8)
C156 0.093(8) 0.131(10) 0.142(10) 0.056(8) -0.019(7) 0.002(7)
C16 0.182(13) 0.103(9) 0.127(11) 0.039(8) 0.014(10) 0.031(9)
F16 0.52(2) 0.254(12) 0.140(8) 0.087(8) 0.143(11) 0.152(12)
C89 0.154(11) 0.218(13) 0.084(8) 0.032(9) 0.001(8) 0.091(10)
C3 0.111(9) 0.199(12) 0.115(9) 0.075(9) 0.017(7) 0.068(9)
C151 0.120(10) 0.121(10) 0.169(11) 0.063(9) -0.030(8) 0.006(9)
C183 0.132(10) 0.125(10) 0.120(10) 0.027(9) -0.014(9) 0.003(8)
C49 0.148(11) 0.138(11) 0.119(10) 0.035(9) -0.030(8) -0.005(9)
C101 0.172(12) 0.119(9) 0.202(13) 0.087(9) 0.072(10) 0.080(9)
C66 0.208(13) 0.118(10) 0.100(9) 0.042(8) 0.036(9) 0.044(9)
C184 0.182(13) 0.168(14) 0.093(9) 0.045(10) -0.032(9) -0.010(11)
C177 0.090(8) 0.131(10) 0.198(12) 0.082(9) -0.018(8) 0.014(8)
F14 0.206(11) 0.388(18) 0.322(17) 0.179(14) 0.091(11) 0.075(12)
C56 0.137(11) 0.149(11) 0.134(11) 0.052(10) -0.020(9) -0.021(9)
C203 0.112(9) 0.144(10) 0.182(11) 0.112(9) 0.040(8) 0.026(8)
C46 0.099(8) 0.117(9) 0.153(11) 0.048(9) -0.001(8) -0.010(7)
C178 0.117(10) 0.123(9) 0.210(13) 0.094(9) -0.009(9) 0.006(8)
C191 0.134(10) 0.170(13) 0.140(11) 0.064(10) 0.041(9) 0.041(9)
C47 0.128(11) 0.128(11) 0.179(15) 0.046(11) -0.018(11) -0.019(9)
C190 0.154(12) 0.146(12) 0.161(12) 0.091(10) 0.020(10) 0.040(9)
C11 0.101(9) 0.237(14) 0.110(9) 0.081(9) -0.005(7) -0.023(9)
C67 0.232(14) 0.097(9) 0.138(11) 0.054(8) 0.053(11) 0.039(9)
C48 0.131(11) 0.137(12) 0.152(13) 0.015(11) -0.047(10) -0.032(9)
C157 0.098(9) 0.148(12) 0.174(12) 0.057(11) -0.043(8) 0.004(9)
B6 0.242(10) 0.263(8) 0.226(7) 0.162(8) 0.075(5) 0.173(6)
B4 0.26(2) 0.167(19) 0.19(2) 0.071(17) 0.04(2) 0.134(19)
F20 0.314(9) 0.268(7) 0.375(13) 0.126(10) 0.057(8) 0.104(8)
F7 0.465(15) 0.272(9) 0.278(11) 0.157(7) 0.042(9) -0.016(10)
F4 0.470(16) 0.300(12) 0.240(8) 0.075(7) 0.025(10) 0.068(11)
F23 0.183(13) 0.320(17) 0.283(16) 0.215(13) 0.071(13) 0.029(13)
F22 0.254(15) 0.385(18) 0.267(16) 0.225(14) 0.085(14) 0.102(14)
B5 0.203(8) 0.364(10) 0.257(9) 0.228(7) 0.057(7) 0.073(8)
F21 0.260(17) 0.452(18) 0.231(15) 0.189(15) 0.080(15) 0.097(17)
F2 0.423(11) 0.351(12) 0.283(11) 0.086(9) -0.007(12) -0.011(11)
F8 0.407(15) 0.300(10) 0.362(13) 0.059(8) 0.170(10) 0.061(10)
F5 0.337(10) 0.346(13) 0.377(14) 0.121(9) 0.045(9) 0.040(10)
B2 0.356(12) 0.246(10) 0.260(11) 0.094(6) 0.071(6) 0.051(9)
F3 0.540(17) 0.310(11) 0.286(9) 0.146(8) -0.074(12) 0.070(10)
B1 0.422(12) 0.267(11) 0.216(8) 0.099(7) -0.015(12) 0.029(7)
F1 0.423(11) 0.219(9) 0.131(6) 0.061(6) -0.040(7) 0.016(7)
B0AA 0.289(12) 0.318(10) 0.247(10) 0.103(8) 0.048(8) 0.088(6)
F1AA 0.291(12) 0.315(15) 0.230(13) 0.116(12) 0.019(10) 0.123(11)
F9 0.320(8) 0.323(8) 0.319(9) 0.119(4) 0.048(4) 0.073(4)
F10 0.307(17) 0.316(16) 0.252(10) 0.100(10) 0.036(10) 0.132(12)
F0AA 0.232(16) 0.312(10) 0.204(13) 0.084(9) 0.083(13) 0.110(10)
B0AB 0.329(13) 0.290(11) 0.255(11) 0.107(8) 0.066(8) 0.160(8)
F9A 0.353(13) 0.323(16) 0.273(12) 0.124(11) 0.044(10) 0.141(11)
F10A 0.315(13) 0.228(11) 0.201(11) 0.085(8) 0.065(9) 0.204(8)
F1AB 0.323(17) 0.345(15) 0.269(11) 0.099(11) 0.100(10) 0.125(12)
F0AB 0.342(16) 0.286(11) 0.312(16) 0.158(9) 0.055(12) 0.120(10)
F24A 0.236(14) 0.327(14) 0.262(10) 0.220(9) 0.051(9) 0.060(12)
F23A 0.224(9) 0.361(10) 0.276(11) 0.231(8) 0.036(9) 0.074(8)
F21A 0.193(10) 0.438(17) 0.238(12) 0.202(12) 0.042(10) 0.042(10)
F22A 0.196(8) 0.363(11) 0.265(10) 0.227(9) 0.062(8) 0.071(9)

loop_
_atom_type_symbol
_atom_type_description
_atom_type_scat_dispersion_real
_atom_type_scat_dispersion_imag
_atom_type_scat_source
C C 0.0137 0.0067 'International Tables Vol C Tables 4.2.6.8 and 6.1.1.4'
H H 0.0000 0.0000 'International Tables Vol C Tables 4.2.6.8 and 6.1.1.4'
B B 0.0070 0.0029 'International Tables Vol C Tables 4.2.6.8 and 6.1.1.4'
F F 0.0583 0.0400 'International Tables Vol C Tables 4.2.6.8 and 6.1.1.4'
N N 0.0241 0.0134 'International Tables Vol C Tables 4.2.6.8 and 6.1.1.4'
Pd Pd 0.0375 3.1039 'International Tables Vol C Tables 4.2.6.8 and 6.1.1.4'

loop_
_geom_angle_atom_site_label_1
_geom_angle_atom_site_label_2
_geom_angle_atom_site_label_3
_geom_angle
_geom_angle_site_symmetry_1
_geom_angle_site_symmetry_3
_geom_angle_publ_flag
N17 Pd2 N21 89.6(3) . . ?
N17 Pd2 N12 91.2(3) . . ?
N16 Pd2 N17 177.8(3) . . ?
N16 Pd2 N21 90.7(3) . . ?
N16 Pd2 N12 88.6(3) . . ?
N12 Pd2 N21 176.8(3) . . ?
N1 Pd1 N9 90.4(3) . . ?
N1 Pd1 N13 177.0(3) . . ?
N1 Pd1 N5 90.5(3) . . ?
N13 Pd1 N9 91.2(3) . . ?
N5 Pd1 N9 178.6(3) . . ?
N5 Pd1 N13 87.9(3) . . ?
N24 Pd3 N8 90.9(3) . . ?
N24 Pd3 N4 177.7(4) . . ?
N24 Pd3 N20 90.7(3) . . ?
N8 Pd3 N4 87.8(3) . . ?
N8 Pd3 N20 178.1(3) . . ?
N20 Pd3 N4 90.6(3) . . ?
C170 N24 Pd3 119.9(7) . . ?
C166 N24 Pd3 121.8(8) . . ?
C166 N24 C170 118.3(10) . . ?
C103 N9 Pd1 122.4(6) . . ?
C107 N9 Pd1 119.1(7) . . ?
C107 N9 C103 118.4(8) . . ?
C171 N17 Pd2 120.0(7) . . ?
C175 N17 Pd2 119.9(7) . . ?
C175 N17 C171 120.0(9) . . ?
C98 N16 Pd2 119.8(7) . . ?
C102 N16 Pd2 119.0(7) . . ?
C102 N16 C98 121.0(9) . . ?
C30 N8 Pd3 120.0(6) . . ?
C34 N8 Pd3 120.9(7) . . ?
C34 N8 C30 119.0(8) . . ?
C39 N1 Pd1 117.9(7) . . ?
C39 N1 C35 118.2(9) . . ?
C35 N1 Pd1 123.4(7) . . ?
C137 N21 Pd2 116.0(7) . . ?
C141 N21 Pd2 125.0(7) . . ?
C141 N21 C137 119.0(8) . . ?
C73 N13 Pd1 120.7(7) . . ?
C69 N13 Pd1 118.8(7) . . ?
C69 N13 C73 120.0(8) . . ?
C64 N4 Pd3 120.3(8) . . ?
C64 N4 C68 120.7(10) . . ?
C68 N4 Pd3 118.6(9) . . ?
C5 N5 Pd1 118.8(7) . . ?
C1 N5 Pd1 122.2(7) . . ?
C1 N5 C5 118.7(9) . . ?
C132 N12 Pd2 123.8(7) . . ?
C132 N12 C136 118.4(8) . . ?
C136 N12 Pd2 117.8(6) . . ?
C200 N20 Pd3 121.7(7) . . ?
C204 N20 Pd3 119.0(7) . . ?
C204 N20 C200 119.3(9) . . ?
C121 N11 C126 117.3(9) . . ?
C119 N11 C121 121.6(9) . . ?
C119 N11 C126 121.0(9) . . ?
C23 N7 C24 119.4(9) . . ?
C23 N7 C13 121.6(9) . . ?
C13 N7 C24 119.0(9) . . ?
N9 C103 C104 125.0(9) . . ?
N17 C171 C172 122.3(9) . . ?
C28 C27 C31 121.2(9) . . ?
C26 C27 C28 116.1(10) . . ?
C26 C27 C31 122.7(9) . . ?
N16 C98 C99 123.8(9) . . ?
N24 C170 C169 123.7(9) . . ?
C80 N14 C77 119.4(8) . . ?
C80 N14 C86 120.1(8) . . ?
C86 N14 C77 118.9(8) . . ?
C130 C129 C135 122.1(10) . . ?
C130 C129 C128 118.6(10) . . ?
C128 C129 C135 119.1(10) . . ?
N15 C85 C80 116.7(9) . . ?
C84 C85 N15 123.5(10) . . ?
C84 C85 C80 119.7(9) . . ?
C148 N22 C145 120.1(9) . . ?
C155 N22 C145 118.4(9) . . ?
C155 N22 C148 117.0(9) . . ?
C29 C28 C27 120.9(10) . . ?
C77 C78 C79 120.2(9) . . ?
C108 C113 C112 122.4(10) . . ?
C171 C172 C176 120.5(9) . . ?
C173 C172 C171 116.7(10) . . ?
C173 C172 C176 122.8(10) . . ?
C94 C95 C99 120.8(10) . . ?
C96 C95 C94 118.4(9) . . ?
C96 C95 C99 120.7(10) . . ?
C79 C74 C70 121.2(9) . . ?
C75 C74 C79 119.1(9) . . ?
C75 C74 C70 119.7(9) . . ?
N8 C30 C31 121.3(9) . . ?
N17 C175 C174 122.8(10) . . ?
N4 C64 C65 122.2(10) . . ?
C147 C142 C138 122.2(10) . . ?
C143 C142 C147 118.9(10) . . ?
C143 C142 C138 118.8(10) . . ?
C113 C108 C104 121.0(10) . . ?
C109 C108 C113 117.0(10) . . ?
C109 C108 C104 122.0(10) . . ?
C74 C79 C78 119.7(10) . . ?
C85 N15 C92 117.0(8) . . ?
C87 N15 C85 121.9(8) . . ?
C87 N15 C92 119.3(8) . . ?
C18 N6 C12 122.1(10) . . ?
C18 N6 C6 120.8(10) . . ?
C12 N6 C6 117.1(10) . . ?
C193 N18 C179 121.4(11) . . ?
C182 N18 C193 118.4(10) . . ?
C182 N18 C179 120.1(11) . . ?
C164 C163 C169 121.8(10) . . ?
C164 C163 C162 118.2(10) . . ?
C162 C163 C169 119.9(10) . . ?
C149 N23 C154 116.7(9) . . ?
C149 N23 C160 120.9(9) . . ?
C154 N23 C160 118.9(9) . . ?
C93 C94 C95 121.3(10) . . ?
N14 C80 C85 121.3(9) . . ?
N14 C80 C81 120.4(10) . . ?
C85 C80 C81 118.3(9) . . ?
C136 C135 C129 119.6(9) . . ?
C136 C135 C134 115.7(9) . . ?
C134 C135 C129 124.6(10) . . ?
N20 C200 C201 124.0(9) . . ?
C103 C104 C108 123.3(9) . . ?
C103 C104 C105 115.2(10) . . ?
C105 C104 C108 121.5(10) . . ?
C142 C147 C146 119.7(10) . . ?
N21 C137 C138 122.1(9) . . ?
N12 C132 C133 122.5(10) . . ?
N1 C39 C38 123.3(10) . . ?
N12 C136 C135 122.4(9) . . ?
C93 C92 N15 121.3(10) . . ?
C97 C92 N15 121.4(10) . . ?
C97 C92 C93 117.2(10) . . ?
C78 C77 N14 118.3(10) . . ?
C78 C77 C76 119.9(10) . . ?
C76 C77 N14 121.7(10) . . ?
C188 N19 C194 121.5(11) . . ?
C188 N19 C187 120.5(11) . . ?
C187 N19 C194 118.0(11) . . ?
N13 C73 C72 119.2(10) . . ?
N7 C23 C18 119.2(10) . . ?
N7 C23 C22 121.3(10) . . ?
C22 C23 C18 119.5(11) . . ?
N5 C5 C4 122.7(10) . . ?
C29 C24 N7 119.5(10) . . ?
C29 C24 C25 120.0(10) . . ?
C25 C24 N7 120.5(10) . . ?
C76 C75 C74 120.5(10) . . ?
N1 C35 C36 121.3(11) . . ?
C140 C141 N21 121.3(10) . . ?
N11 C121 C120 117.9(10) . . ?
C122 C121 N11 124.5(10) . . ?
C122 C121 C120 117.6(10) . . ?
C52 N2 C43 118.6(10) . . ?
C52 N2 C51 119.1(10) . . ?
C51 N2 C43 117.8(10) . . ?
C129 C130 C131 121.3(10) . . ?
N11 C119 C114 120.7(11) . . ?
N11 C119 C118 118.9(11) . . ?
C118 C119 C114 120.4(11) . . ?
N9 C107 C106 121.5(10) . . ?
C111 C112 C113 118.5(10) . . ?
C170 C169 C163 120.5(9) . . ?
C168 C169 C170 116.2(10) . . ?
C168 C169 C163 123.1(11) . . ?
N7 C13 C12 119.6(11) . . ?
C14 C13 N7 121.8(11) . . ?
C14 C13 C12 118.6(11) . . ?
C94 C93 C92 120.6(10) . . ?
C77 C76 C75 120.5(10) . . ?
C120 N10 C111 119.4(10) . . ?
C120 N10 C114 121.1(9) . . ?
C114 N10 C111 119.4(9) . . ?
N19 C188 C193 120.0(12) . . ?
C189 C188 N19 120.8(12) . . ?
C189 C188 C193 119.3(13) . . ?
C24 C29 C28 121.1(10) . . ?
C69 C70 C74 121.7(9) . . ?
C69 C70 C71 115.6(9) . . ?
C71 C70 C74 122.6(9) . . ?
C188 C193 N18 119.1(12) . . ?
C192 C193 N18 120.8(12) . . ?
C192 C193 C188 120.0(13) . . ?
C194 C199 C198 119.5(11) . . ?
C50 N3 C53 117.9(10) . . ?
C50 N3 C58 119.9(10) . . ?
C53 N3 C58 120.6(10) . . ?
C112 C111 N10 119.2(10) . . ?
C112 C111 C110 120.8(11) . . ?
C110 C111 N10 119.9(11) . . ?
C98 C99 C95 120.3(9) . . ?
C100 C99 C98 116.2(9) . . ?
C100 C99 C95 123.4(10) . . ?
C83 C82 C81 119.3(11) . . ?
N6 C18 C23 119.1(10) . . ?
C19 C18 N6 120.7(11) . . ?
C19 C18 C23 120.1(11) . . ?
C39 C38 C40 118.4(10) . . ?
C37 C38 C39 117.0(10) . . ?
C37 C38 C40 124.6(11) . . ?
C137 C138 C142 118.9(10) . . ?
C139 C138 C142 122.7(10) . . ?
C139 C138 C137 118.3(10) . . ?
C95 C96 C97 119.7(10) . . ?
C138 C139 C140 118.6(10) . . ?
C145 C146 C147 121.4(10) . . ?
C181 C176 C172 121.5(10) . . ?
C177 C176 C172 121.0(10) . . ?
C177 C176 C181 117.5(10) . . ?
C179 C180 C181 119.7(10) . . ?
C85 C84 C83 122.1(10) . . ?
C25 C26 C27 121.1(10) . . ?
C41 C40 C38 122.0(11) . . ?
C41 C40 C45 118.2(12) . . ?
C45 C40 C38 119.8(11) . . ?
N6 C12 C13 117.5(11) . . ?
C17 C12 N6 123.0(12) . . ?
C17 C12 C13 119.4(12) . . ?
N5 C1 C2 121.6(10) . . ?
C127 C128 C129 118.2(10) . . ?
C106 C105 C104 120.3(10) . . ?
C9 C8 C7 123.0(11) . . ?
N8 C34 C33 121.9(10) . . ?
C131 C126 N11 122.3(11) . . ?
C131 C126 C127 117.4(10) . . ?
C127 C126 N11 120.1(11) . . ?
C64 C65 C61 121.7(10) . . ?
C64 C65 C66 119.7(11) . . ?
C66 C65 C61 118.7(11) . . ?
N23 C149 C148 118.6(10) . . ?
N23 C149 C150 122.0(10) . . ?
C148 C149 C150 119.4(10) . . ?
N13 C69 C70 124.9(9) . . ?
C133 C134 C135 121.1(10) . . ?
C180 C181 C176 122.2(10) . . ?
C70 C71 C72 119.4(10) . . ?
C60 C61 C65 121.7(11) . . ?
C60 C61 C62 118.4(12) . . ?
C62 C61 C65 119.9(11) . . ?
C73 C72 C71 121.0(11) . . ?
C36 C37 C38 120.5(11) . . ?
C200 C201 C197 121.9(10) . . ?
C200 C201 C202 116.9(10) . . ?
C202 C201 C197 121.1(10) . . ?
C180 C179 N18 120.3(11) . . ?
C180 C179 C178 121.1(11) . . ?
C178 C179 N18 118.6(11) . . ?
C43 C42 C41 122.7(11) . . ?
C172 C173 C174 120.6(11) . . ?
C199 C194 N19 118.9(11) . . ?
C199 C194 C195 120.7(11) . . ?
C195 C194 N19 120.4(10) . . ?
C82 C81 C80 120.6(10) . . ?
C141 C140 C139 120.6(10) . . ?
N14 C86 C87 117.3(9) . . ?
C91 C86 N14 122.6(9) . . ?
C91 C86 C87 120.1(10) . . ?
C146 C145 N22 120.1(11) . . ?
C144 C145 N22 121.0(12) . . ?
C144 C145 C146 118.9(11) . . ?
C18 C19 C20 119.4(12) . . ?
C40 C41 C42 118.8(12) . . ?
C23 C22 C21 121.1(12) . . ?
N10 C120 C121 118.3(10) . . ?
C125 C120 C121 118.8(10) . . ?
C125 C120 N10 122.9(10) . . ?
C160 C165 C164 120.7(11) . . ?
C107 C106 C105 119.5(10) . . ?
N22 C148 C153 122.2(10) . . ?
C149 C148 N22 119.0(10) . . ?
C149 C148 C153 118.8(10) . . ?
C123 C122 C121 124.5(11) . . ?
C163 C164 C165 121.9(11) . . ?
C108 C109 C110 122.7(10) . . ?
C122 C123 C124 117.1(11) . . ?
N2 C52 C53 119.2(10) . . ?
N2 C52 C57 122.3(12) . . ?
C53 C52 C57 118.5(11) . . ?
C42 C43 N2 121.0(12) . . ?
C42 C43 C44 121.3(13) . . ?
C44 C43 N2 117.6(13) . . ?
C7 C6 N6 117.8(12) . . ?
C7 C6 C11 120.8(11) . . ?
C11 C6 N6 121.4(11) . . ?
N19 C187 C182 117.9(12) . . ?
C186 C187 N19 121.7(13) . . ?
C186 C187 C182 120.4(13) . . ?
C5 C4 C9 120.2(11) . . ?
C3 C4 C5 117.5(10) . . ?
C3 C4 C9 122.3(10) . . ?
C30 C31 C27 119.7(9) . . ?
C30 C31 C32 120.0(10) . . ?
C32 C31 C27 120.3(9) . . ?
C198 C197 C201 121.9(10) . . ?
C196 C197 C201 121.5(11) . . ?
C196 C197 C198 116.6(11) . . ?
N3 C50 C51 119.7(11) . . ?
N3 C50 C49 122.8(13) . . ?
C49 C50 C51 117.5(12) . . ?
C119 C114 N10 118.3(10) . . ?
C115 C114 C119 121.5(12) . . ?
C115 C114 N10 120.2(11) . . ?
C92 C97 C96 122.7(10) . . ?
N23 C154 C159 123.3(11) . . ?
N23 C154 C155 120.6(10) . . ?
C155 C154 C159 116.1(11) . . ?
C175 C174 C173 117.6(11) . . ?
C24 C25 C26 120.7(10) . . ?
C152 C153 C148 120.3(11) . . ?
C8 C9 C4 121.6(11) . . ?
C8 C9 C10 118.2(11) . . ?
C10 C9 C4 120.2(12) . . ?
C120 C125 C124 119.1(11) . . ?
N18 C182 C187 122.0(12) . . ?
N18 C182 C183 119.9(13) . . ?
C183 C182 C187 118.1(14) . . ?
C158 C159 C154 120.8(13) . . ?
C13 C14 C15 120.3(12) . . ?
C165 C160 N23 121.6(11) . . ?
C161 C160 N23 120.9(12) . . ?
C161 C160 C165 117.5(11) . . ?
N24 C166 C167 121.7(11) . . ?
C114 C115 C116 119.5(12) . . ?
C163 C162 C161 119.0(11) . . ?
C86 C91 C90 121.8(11) . . ?
C6 C7 C8 118.6(11) . . ?
C134 C133 C132 119.9(10) . . ?
N2 C51 C50 116.6(11) . . ?
C46 C51 N2 123.5(12) . . ?
C46 C51 C50 119.7(13) . . ?
C185 C186 C187 123.9(14) . . ?
C126 C131 C130 122.4(10) . . ?
C84 C83 C82 119.9(10) . . ?
C142 C143 C144 122.2(11) . . ?
C199 C198 C197 121.6(10) . . ?
N4 C68 C67 118.9(12) . . ?
C154 C155 N22 116.7(10) . . ?
C154 C155 C156 121.6(12) . . ?
C156 C155 N22 121.7(11) . . ?
C58 C63 C62 120.1(13) . . ?
C191 C192 C193 117.3(13) . . ?
C115 C116 C117 121.2(13) . . ?
C126 C127 C128 122.0(11) . . ?
C61 C60 C59 119.9(12) . . ?
C111 C110 C109 118.4(11) . . ?
C119 C118 C117 118.9(12) . . ?
C16 C17 C12 122.4(13) . . ?
N20 C204 C203 119.9(10) . . ?
C52 C53 N3 118.2(11) . . ?
C52 C53 C54 120.6(11) . . ?
C54 C53 N3 121.2(12) . . ?
C151 C150 C149 122.5(11) . . ?
C101 C100 C99 119.1(11) . . ?
N16 C102 C101 117.7(10) . . ?
C188 C189 C190 120.9(13) . . ?
C61 C62 C63 119.0(12) . . ?
C37 C36 C35 119.7(11) . . ?
C31 C32 C33 118.4(10) . . ?
C55 C54 C53 118.3(12) . . ?
C58 C59 C60 122.6(13) . . ?
C56 C57 C52 119.4(12) . . ?
C194 C195 C196 122.6(11) . . ?
N15 C87 C86 120.4(9) . . ?
N15 C87 C88 121.6(10) . . ?
C88 C87 C86 118.0(10) . . ?
C43 C44 C45 116.4(12) . . ?
C167 C168 C169 120.3(12) . . ?
C123 C124 C125 123.0(11) . . ?
C63 C58 N3 119.0(13) . . ?
C59 C58 N3 121.0(13) . . ?
C59 C58 C63 120.0(14) . . ?
C151 C152 C153 120.1(12) . . ?
C160 C161 C162 122.4(11) . . ?
C168 C167 C166 119.8(11) . . ?
C145 C144 C143 118.8(11) . . ?
C195 C196 C197 119.0(11) . . ?
C9 C10 C11 121.8(12) . . ?
C203 C202 C201 118.7(10) . . ?
C16 C15 C14 118.3(13) . . ?
C89 C90 C91 119.6(12) . . ?
C157 C158 C159 120.6(14) . . ?
C1 C2 C3 119.8(11) . . ?
C56 C55 C54 123.1(13) . . ?
C186 C185 C184 116.7(14) . . ?
C34 C33 C32 119.3(10) . . ?
C40 C45 C44 122.5(11) . . ?
C19 C20 C21 122.3(13) . . ?
C87 C88 C89 118.9(11) . . ?
C22 C21 C20 117.5(13) . . ?
C116 C117 C118 118.5(13) . . ?
C157 C156 C155 120.5(12) . . ?
C17 C16 C15 121.0(13) . . ?
C90 C89 C88 121.5(12) . . ?
C4 C3 C2 119.5(11) . . ?
C152 C151 C150 118.9(12) . . ?
C182 C183 C184 120.9(14) . . ?
C48 C49 C50 120.2(14) . . ?
C100 C101 C102 121.9(11) . . ?
C65 C66 C67 117.8(12) . . ?
C185 C184 C183 119.9(14) . . ?
C176 C177 C178 122.0(11) . . ?
C55 C56 C57 120.1(13) . . ?
C204 C203 C202 121.0(11) . . ?
C51 C46 C47 121.3(14) . . ?
C179 C178 C177 117.4(11) . . ?
C190 C191 C192 121.2(15) . . ?
C48 C47 C46 119.7(15) . . ?
C191 C190 C189 121.3(15) . . ?
C6 C11 C10 117.4(12) . . ?
C66 C67 C68 120.5(12) . . ?
C47 C48 C49 121.6(15) . . ?
C158 C157 C156 120.3(13) . . ?
F18 B6 F17 111.5(11) . . ?
F18 B6 F20 106.0(12) . . ?
F19 B6 F18 104.7(10) . . ?
F19 B6 F17 106.9(11) . . ?
F19 B6 F20 120.2(15) . . ?
F17 B6 F20 107.6(12) . . ?
F15 B4 F13 107.9(11) . . ?
F15 B4 F14 107.1(12) . . ?
F16 B4 F15 115.8(12) . . ?
F16 B4 F13 116.0(13) . . ?
F16 B4 F14 103.2(13) . . ?
F14 B4 F13 106.0(12) . . ?
F24 B5 F23 109.3(8) . . ?
F24 B5 F22 107.7(7) . . ?
F23 B5 F22 105.7(7) . . ?
F21 B5 F24 114.1(8) . . ?
F21 B5 F23 111.1(8) . . ?
F21 B5 F22 108.5(8) . . ?
F24A B5 F21A 135.1(14) . . ?
F24A B5 F22A 101.8(9) . . ?
F23A B5 F24A 114.7(10) . . ?
F23A B5 F21A 109.7(9) . . ?
F23A B5 F22A 68.9(16) . . ?
F21A B5 F22A 99.7(8) . . ?
F6 B2 F7 106.8(9) . . ?
F6 B2 F5 108.1(9) . . ?
F7 B2 F5 116.7(15) . . ?
F8 B2 F6 105.8(9) . . ?
F8 B2 F7 110.9(9) . . ?
F8 B2 F5 108.1(9) . . ?
F4 B1 F2 111.5(9) . . ?
F3 B1 F4 110.4(9) . . ?
F3 B1 F2 109.2(9) . . ?
F1 B1 F4 107.9(9) . . ?
F1 B1 F2 108.5(9) . . ?
F1 B1 F3 109.3(9) . . ?
F1AA B0AA F10 104.8(9) . . ?
F9 B0AA F1AA 104.4(9) . . ?
F9 B0AA F10 104.9(9) . . ?
F0AA B0AA F1AA 104.1(9) . . ?
F0AA B0AA F9 132(2) . . ?
F0AA B0AA F10 104.0(9) . . ?
F9A B0AB F0AB 109.3(8) . . ?
F10A B0AB F9A 109.4(8) . . ?
F10A B0AB F1AB 108.6(8) . . ?
F10A B0AB F0AB 110.0(8) . . ?
F1AB B0AB F9A 109.5(8) . . ?
F1AB B0AB F0AB 110.0(8) . . ?
B5 F23A F22A 59.4(10) . . ?
B5 F22A F23A 51.7(8) . . ?

loop_
_geom_bond_atom_site_label_1
_geom_bond_atom_site_label_2
_geom_bond_distance
_geom_bond_site_symmetry_2
_geom_bond_publ_flag
Pd2 N17 2.029(7) . ?
Pd2 N16 1.988(7) . ?
Pd2 N21 2.042(8) . ?
Pd2 N12 2.032(7) . ?
Pd1 N9 2.031(7) . ?
Pd1 N1 2.003(8) . ?
Pd1 N13 2.029(7) . ?
Pd1 N5 2.017(8) . ?
Pd3 N24 2.020(8) . ?
Pd3 N8 2.022(7) . ?
Pd3 N4 2.035(8) . ?
Pd3 N20 2.027(8) . ?
N24 C170 1.335(11) . ?
N24 C166 1.333(12) . ?
N9 C103 1.338(10) . ?
N9 C107 1.336(11) . ?
N17 C171 1.324(10) . ?
N17 C175 1.324(11) . ?
N16 C98 1.355(11) . ?
N16 C102 1.324(11) . ?
N8 C30 1.351(11) . ?
N8 C34 1.338(11) . ?
N1 C39 1.331(11) . ?
N1 C35 1.332(11) . ?
N21 C137 1.356(10) . ?
N21 C141 1.352(11) . ?
N13 C73 1.342(12) . ?
N13 C69 1.329(10) . ?
N4 C64 1.326(11) . ?
N4 C68 1.353(13) . ?
N5 C5 1.352(11) . ?
N5 C1 1.348(11) . ?
N12 C132 1.312(11) . ?
N12 C136 1.361(10) . ?
N20 C200 1.349(11) . ?
N20 C204 1.343(12) . ?
N11 C121 1.415(12) . ?
N11 C119 1.375(12) . ?
N11 C126 1.428(12) . ?
N7 C23 1.376(12) . ?
N7 C24 1.450(12) . ?
N7 C13 1.405(12) . ?
C103 C104 1.373(12) . ?
C171 C172 1.420(12) . ?
C27 C28 1.400(12) . ?
C27 C26 1.396(12) . ?
C27 C31 1.506(13) . ?
C98 C99 1.424(12) . ?
C170 C169 1.406(13) . ?
N14 C80 1.397(11) . ?
N14 C77 1.424(11) . ?
N14 C86 1.400(12) . ?
C129 C135 1.470(12) . ?
C129 C130 1.343(12) . ?
C129 C128 1.435(13) . ?
C85 N15 1.395(11) . ?
C85 C80 1.402(12) . ?
C85 C84 1.356(12) . ?
N22 C145 1.446(12) . ?
N22 C148 1.394(12) . ?
N22 C155 1.393(13) . ?
C28 C29 1.368(12) . ?
C78 C79 1.408(12) . ?
C78 C77 1.365(13) . ?
C113 C108 1.383(12) . ?
C113 C112 1.391(13) . ?
C172 C176 1.470(13) . ?
C172 C173 1.372(13) . ?
C95 C94 1.385(13) . ?
C95 C99 1.467(12) . ?
C95 C96 1.368(12) . ?
C74 C79 1.387(12) . ?
C74 C75 1.383(13) . ?
C74 C70 1.454(12) . ?
C30 C31 1.352(12) . ?
F18 B6 1.364(9) . ?
C175 C174 1.372(13) . ?
C64 C65 1.370(13) . ?
C142 C147 1.384(13) . ?
C142 C138 1.465(13) . ?
C142 C143 1.356(13) . ?
C108 C104 1.462(13) . ?
C108 C109 1.341(13) . ?
N15 C92 1.422(12) . ?
N15 C87 1.379(12) . ?
N6 C18 1.397(13) . ?
N6 C12 1.399(13) . ?
N6 C6 1.466(13) . ?
N18 C193 1.430(14) . ?
N18 C179 1.432(13) . ?
N18 C182 1.340(13) . ?
C163 C169 1.469(13) . ?
C163 C164 1.362(13) . ?
C163 C162 1.395(13) . ?
N23 C149 1.372(12) . ?
N23 C154 1.381(12) . ?
N23 C160 1.426(12) . ?
C94 C93 1.381(13) . ?
C80 C81 1.410(12) . ?
C135 C136 1.401(12) . ?
C135 C134 1.404(12) . ?
C200 C201 1.355(12) . ?
C104 C105 1.402(13) . ?
C147 C146 1.390(13) . ?
C137 C138 1.378(12) . ?
C132 C133 1.376(14) . ?
C39 C38 1.425(13) . ?
C92 C93 1.399(13) . ?
C92 C97 1.356(13) . ?
C77 C76 1.376(13) . ?
N19 C188 1.357(13) . ?
N19 C194 1.419(13) . ?
N19 C187 1.406(14) . ?
C73 C72 1.367(13) . ?
F6 B2 1.359(9) . ?
C23 C18 1.415(13) . ?
C23 C22 1.390(13) . ?
C5 C4 1.402(13) . ?
C24 C29 1.339(12) . ?
C24 C25 1.348(13) . ?
C75 C76 1.382(13) . ?
C35 C36 1.420(14) . ?
C141 C140 1.331(13) . ?
C121 C120 1.448(13) . ?
C121 C122 1.377(13) . ?
N2 C52 1.381(13) . ?
N2 C43 1.430(13) . ?
N2 C51 1.386(14) . ?
C130 C131 1.390(13) . ?
C119 C114 1.397(14) . ?
C119 C118 1.384(14) . ?
C107 C106 1.362(13) . ?
C112 C111 1.359(13) . ?
C169 C168 1.380(13) . ?
C13 C12 1.426(13) . ?
C13 C14 1.395(13) . ?
N10 C111 1.440(12) . ?
N10 C120 1.404(12) . ?
N10 C114 1.420(13) . ?
C188 C193 1.418(14) . ?
C188 C189 1.337(15) . ?
C70 C69 1.373(12) . ?
C70 C71 1.396(13) . ?
C193 C192 1.414(15) . ?
C199 C194 1.339(13) . ?
C199 C198 1.401(13) . ?
F15 B4 1.352(9) . ?
N3 C50 1.374(13) . ?
N3 C53 1.408(13) . ?
N3 C58 1.417(14) . ?
C111 C110 1.372(13) . ?
C99 C100 1.393(13) . ?
C82 C81 1.388(13) . ?
C82 C83 1.377(14) . ?
C18 C19 1.362(14) . ?
C38 C40 1.466(14) . ?
C38 C37 1.366(14) . ?
C138 C139 1.375(13) . ?
C96 C97 1.403(13) . ?
C139 C140 1.407(14) . ?
C146 C145 1.383(14) . ?
C176 C181 1.388(13) . ?
C176 C177 1.366(14) . ?
C180 C181 1.365(13) . ?
C180 C179 1.361(14) . ?
C84 C83 1.375(13) . ?
C26 C25 1.368(12) . ?
C40 C41 1.370(14) . ?
C40 C45 1.395(15) . ?
C12 C17 1.356(14) . ?
C1 C2 1.372(14) . ?
C128 C127 1.399(13) . ?
C105 C106 1.383(14) . ?
C8 C9 1.333(14) . ?
C8 C7 1.389(14) . ?
F19 B6 1.361(9) . ?
C34 C33 1.354(13) . ?
C126 C131 1.357(13) . ?
C126 C127 1.388(14) . ?
F17 B6 1.369(9) . ?
C65 C61 1.501(15) . ?
C65 C66 1.380(14) . ?
C149 C148 1.382(13) . ?
C149 C150 1.398(13) . ?
C134 C133 1.326(13) . ?
C71 C72 1.397(13) . ?
C61 C60 1.367(14) . ?
C61 C62 1.408(14) . ?
C37 C36 1.344(15) . ?
C201 C197 1.465(14) . ?
C201 C202 1.403(13) . ?
C179 C178 1.392(15) . ?
C42 C41 1.415(15) . ?
C42 C43 1.353(15) . ?
C173 C174 1.412(14) . ?
C194 C195 1.350(14) . ?
C86 C91 1.365(13) . ?
C86 C87 1.415(13) . ?
C145 C144 1.382(14) . ?
C19 C20 1.390(16) . ?
C22 C21 1.390(15) . ?
C120 C125 1.392(13) . ?
C165 C164 1.384(13) . ?
C165 C160 1.378(14) . ?
C148 C153 1.417(14) . ?
C122 C123 1.364(13) . ?
C109 C110 1.402(14) . ?
C123 C124 1.370(14) . ?
C52 C53 1.396(14) . ?
C52 C57 1.407(14) . ?
C43 C44 1.358(14) . ?
C6 C7 1.367(14) . ?
C6 C11 1.368(15) . ?
C187 C182 1.424(15) . ?
C187 C186 1.371(15) . ?
C4 C9 1.453(14) . ?
C4 C3 1.380(14) . ?
C31 C32 1.376(13) . ?
C197 C198 1.423(14) . ?
C197 C196 1.404(14) . ?
C50 C51 1.433(15) . ?
C50 C49 1.424(15) . ?
C114 C115 1.356(14) . ?
C154 C159 1.419(15) . ?
C154 C155 1.387(14) . ?
C153 C152 1.414(15) . ?
C9 C10 1.348(14) . ?
C125 C124 1.402(14) . ?
C182 C183 1.344(16) . ?
C159 C158 1.413(16) . ?
C14 C15 1.410(15) . ?
C160 C161 1.365(14) . ?
C166 C167 1.378(15) . ?
C115 C116 1.388(16) . ?
C162 C161 1.400(14) . ?
C91 C90 1.379(14) . ?
C51 C46 1.382(15) . ?
C186 C185 1.357(17) . ?
C143 C144 1.407(14) . ?
C68 C67 1.399(16) . ?
C155 C156 1.390(14) . ?
C63 C62 1.436(16) . ?
C63 C58 1.338(15) . ?
C192 C191 1.396(16) . ?
C116 C117 1.403(17) . ?
C60 C59 1.390(14) . ?
C118 C117 1.430(15) . ?
C17 C16 1.341(16) . ?
C204 C203 1.366(14) . ?
C53 C54 1.401(15) . ?
C150 C151 1.382(15) . ?
C100 C101 1.387(14) . ?
C102 C101 1.447(15) . ?
C189 C190 1.381(17) . ?
F24 B5 1.342(7) . ?
C32 C33 1.385(14) . ?
C54 C55 1.375(16) . ?
C59 C58 1.335(15) . ?
C57 C56 1.406(16) . ?
C195 C196 1.393(15) . ?
C87 C88 1.410(14) . ?
C44 C45 1.452(15) . ?
C168 C167 1.366(15) . ?
C152 C151 1.375(15) . ?
C10 C11 1.429(15) . ?
C202 C203 1.389(14) . ?
C15 C16 1.399(16) . ?
C90 C89 1.340(15) . ?
F13 B4 1.379(9) . ?
C158 C157 1.327(17) . ?
C2 C3 1.397(14) . ?
C55 C56 1.325(16) . ?
C185 C184 1.414(18) . ?
C20 C21 1.398(17) . ?
C88 C89 1.417(15) . ?
C156 C157 1.378(16) . ?
F16 B4 1.349(9) . ?
C183 C184 1.455(19) . ?
C49 C48 1.405(18) . ?
C66 C67 1.394(15) . ?
C177 C178 1.414(15) . ?
F14 B4 1.378(9) . ?
C46 C47 1.411(18) . ?
C191 C190 1.337(17) . ?
C47 C48 1.342(18) . ?
B6 F20 1.386(9) . ?
F7 B2 1.360(9) . ?
F4 B1 1.348(9) . ?
F23 B5 1.367(7) . ?
F22 B5 1.388(7) . ?
B5 F21 1.333(7) . ?
B5 F24A 1.352(9) . ?
B5 F23A 1.331(9) . ?
B5 F21A 1.384(9) . ?
B5 F22A 1.458(9) . ?
F2 B1 1.355(9) . ?
F8 B2 1.354(9) . ?
F5 B2 1.367(9) . ?
F3 B1 1.346(9) . ?
B1 F1 1.332(9) . ?
B0AA F1AA 1.395(9) . ?
B0AA F9 1.394(8) . ?
B0AA F10 1.397(7) . ?
B0AA F0AA 1.382(8) . ?
B0AB F9A 1.353(8) . ?
B0AB F10A 1.346(8) . ?
B0AB F1AB 1.353(8) . ?
B0AB F0AB 1.363(8) . ?
F23A F22A 1.58(3) . ?

loop_
_geom_torsion_atom_site_label_1
_geom_torsion_atom_site_label_2
_geom_torsion_atom_site_label_3
_geom_torsion_atom_site_label_4
_geom_torsion
_geom_torsion_site_symmetry_1
_geom_torsion_site_symmetry_2
_geom_torsion_site_symmetry_3
_geom_torsion_site_symmetry_4
_geom_torsion_publ_flag
Pd2 N17 C171 C172 177.1(7) . . . . ?
Pd2 N17 C175 C174 -177.8(8) . . . . ?
Pd2 N16 C98 C99 172.0(7) . . . . ?
Pd2 N16 C102 C101 -174.9(9) . . . . ?
Pd2 N21 C137 C138 -175.2(7) . . . . ?
Pd2 N21 C141 C140 174.3(8) . . . . ?
Pd2 N12 C132 C133 177.6(9) . . . . ?
Pd2 N12 C136 C135 -176.4(7) . . . . ?
Pd1 N9 C103 C104 176.8(7) . . . . ?
Pd1 N9 C107 C106 -177.9(8) . . . . ?
Pd1 N1 C39 C38 -171.6(7) . . . . ?
Pd1 N1 C35 C36 172.0(8) . . . . ?
Pd1 N13 C73 C72 -172.0(7) . . . . ?
Pd1 N13 C69 C70 173.1(7) . . . . ?
Pd1 N5 C5 C4 -173.8(8) . . . . ?
Pd1 N5 C1 C2 169.8(9) . . . . ?
Pd3 N24 C170 C169 178.6(7) . . . . ?
Pd3 N24 C166 C167 -179.3(10) . . . . ?
Pd3 N8 C30 C31 -177.2(7) . . . . ?
Pd3 N8 C34 C33 178.1(9) . . . . ?
Pd3 N4 C64 C65 171.8(8) . . . . ?
Pd3 N4 C68 C67 -176.8(10) . . . . ?
Pd3 N20 C200 C201 -176.7(9) . . . . ?
Pd3 N20 C204 C203 -178.9(9) . . . . ?
N24 C170 C169 C163 -174.8(9) . . . . ?
N24 C170 C169 C168 0.8(16) . . . . ?
N24 C166 C167 C168 1(2) . . . . ?
N9 C103 C104 C108 -176.4(9) . . . . ?
N9 C103 C104 C105 2.2(15) . . . . ?
N9 C107 C106 C105 -0.2(18) . . . . ?
N17 C171 C172 C176 -178.9(9) . . . . ?
N17 C171 C172 C173 0.3(14) . . . . ?
N17 C175 C174 C173 0.9(16) . . . . ?
N16 C98 C99 C95 -175.8(9) . . . . ?
N16 C98 C99 C100 3.6(15) . . . . ?
N16 C102 C101 C100 2(2) . . . . ?
N8 C30 C31 C27 177.5(9) . . . . ?
N8 C30 C31 C32 0.3(16) . . . . ?
N8 C34 C33 C32 -2(2) . . . . ?
N1 C39 C38 C40 178.8(9) . . . . ?
N1 C39 C38 C37 0.3(15) . . . . ?
N1 C35 C36 C37 -2.0(19) . . . . ?
N21 C137 C138 C142 179.3(9) . . . . ?
N21 C137 C138 C139 0.0(15) . . . . ?
N21 C141 C140 C139 1.2(18) . . . . ?
N13 C73 C72 C71 -0.5(16) . . . . ?
N4 C64 C65 C61 -176.3(10) . . . . ?
N4 C64 C65 C66 4.4(17) . . . . ?
N4 C68 C67 C66 5(2) . . . . ?
N5 C5 C4 C9 -178.2(9) . . . . ?
N5 C5 C4 C3 4.6(16) . . . . ?
N5 C1 C2 C3 3(2) . . . . ?
N12 C132 C133 C134 -1.0(19) . . . . ?
N20 C200 C201 C197 178.9(10) . . . . ?
N20 C200 C201 C202 -4.7(17) . . . . ?
N20 C204 C203 C202 -4(2) . . . . ?
N11 C121 C120 N10 -0.5(14) . . . . ?
N11 C121 C120 C125 -179.5(9) . . . . ?
N11 C121 C122 C123 -179.9(10) . . . . ?
N11 C119 C114 N10 3.4(15) . . . . ?
N11 C119 C114 C115 -178.4(10) . . . . ?
N11 C119 C118 C117 -179.7(10) . . . . ?
N11 C126 C131 C130 172.9(10) . . . . ?
N11 C126 C127 C128 -175.2(10) . . . . ?
N7 C23 C18 N6 0.3(14) . . . . ?
N7 C23 C18 C19 -179.2(9) . . . . ?
N7 C23 C22 C21 178.7(10) . . . . ?
N7 C24 C29 C28 178.9(9) . . . . ?
N7 C24 C25 C26 -179.3(10) . . . . ?
N7 C13 C12 N6 2.1(13) . . . . ?
N7 C13 C12 C17 178.9(9) . . . . ?
N7 C13 C14 C15 -177.2(10) . . . . ?
C103 N9 C107 C106 1.8(15) . . . . ?
C103 C104 C105 C106 -0.4(16) . . . . ?
C171 N17 C175 C174 -0.9(15) . . . . ?
C171 C172 C176 C181 39.1(16) . . . . ?
C171 C172 C176 C177 -141.5(12) . . . . ?
C171 C172 C173 C174 -0.3(15) . . . . ?
C27 C28 C29 C24 -0.7(16) . . . . ?
C27 C26 C25 C24 1.6(17) . . . . ?
C27 C31 C32 C33 -179.2(11) . . . . ?
C98 N16 C102 C101 0.9(17) . . . . ?
C98 C99 C100 C101 -0.7(17) . . . . ?
C170 N24 C166 C167 -1.1(17) . . . . ?
C170 C169 C168 C167 -1.4(18) . . . . ?
N14 C80 C81 C82 -176.1(9) . . . . ?
N14 C77 C76 C75 174.6(10) . . . . ?
N14 C86 C91 C90 177.7(12) . . . . ?
N14 C86 C87 N15 0.7(15) . . . . ?
N14 C86 C87 C88 -178.1(10) . . . . ?
C129 C135 C136 N12 174.9(9) . . . . ?
C129 C135 C134 C133 -174.9(11) . . . . ?
C129 C130 C131 C126 1.0(17) . . . . ?
C129 C128 C127 C126 3.2(17) . . . . ?
C85 N15 C92 C93 74.6(13) . . . . ?
C85 N15 C92 C97 -103.5(11) . . . . ?
C85 N15 C87 C86 11.8(15) . . . . ?
C85 N15 C87 C88 -169.5(10) . . . . ?
C85 C80 C81 C82 1.3(14) . . . . ?
C85 C84 C83 C82 -0.6(16) . . . . ?
N22 C145 C144 C143 174.3(10) . . . . ?
N22 C148 C153 C152 178.8(11) . . . . ?
N22 C155 C156 C157 -177.7(12) . . . . ?
C28 C27 C26 C25 -2.7(15) . . . . ?
C28 C27 C31 C30 -41.9(14) . . . . ?
C28 C27 C31 C32 135.4(11) . . . . ?
C78 C77 C76 C75 -1.5(16) . . . . ?
C113 C108 C104 C103 33.4(15) . . . . ?
C113 C108 C104 C105 -145.1(11) . . . . ?
C113 C108 C109 C110 -1.0(18) . . . . ?
C113 C112 C111 N10 179.7(10) . . . . ?
C113 C112 C111 C110 3.6(17) . . . . ?
C172 C176 C181 C180 -177.2(11) . . . . ?
C172 C176 C177 C178 178.1(12) . . . . ?
C172 C173 C174 C175 -0.2(16) . . . . ?
C95 C94 C93 C92 -1.6(16) . . . . ?
C95 C99 C100 C101 178.7(11) . . . . ?
C95 C96 C97 C92 -2.5(16) . . . . ?
C74 C75 C76 C77 -1.3(17) . . . . ?
C74 C70 C69 N13 175.5(8) . . . . ?
C74 C70 C71 C72 -176.0(9) . . . . ?
C30 N8 C34 C33 0.3(17) . . . . ?
C30 C31 C32 C33 -2.0(17) . . . . ?
C175 N17 C171 C172 0.3(14) . . . . ?
C64 N4 C68 C67 -3.8(18) . . . . ?
C64 C65 C61 C60 140.5(12) . . . . ?
C64 C65 C61 C62 -36.3(17) . . . . ?
C64 C65 C66 C67 -3(2) . . . . ?
C142 C147 C146 C145 -0.1(16) . . . . ?
C142 C138 C139 C140 179.3(10) . . . . ?
C142 C143 C144 C145 1.1(18) . . . . ?
C108 C113 C112 C111 -1.4(17) . . . . ?
C108 C104 C105 C106 178.1(10) . . . . ?
C108 C109 C110 C111 3.1(19) . . . . ?
C79 C78 C77 N14 -173.6(8) . . . . ?
C79 C78 C77 C76 2.7(15) . . . . ?
C79 C74 C75 C76 3.0(16) . . . . ?
C79 C74 C70 C69 -150.7(9) . . . . ?
C79 C74 C70 C71 25.8(14) . . . . ?
N15 C85 C80 N14 -2.2(13) . . . . ?
N15 C85 C80 C81 -179.6(8) . . . . ?
N15 C85 C84 C83 179.1(9) . . . . ?
N15 C92 C93 C94 -174.9(9) . . . . ?
N15 C92 C97 C96 176.9(9) . . . . ?
N15 C87 C88 C89 -177.2(12) . . . . ?
N6 C18 C19 C20 179.6(11) . . . . ?
N6 C12 C17 C16 176.7(11) . . . . ?
N6 C6 C7 C8 180.0(10) . . . . ?
N6 C6 C11 C10 178.3(12) . . . . ?
N18 C193 C192 C191 -178.8(10) . . . . ?
N18 C179 C178 C177 -177.3(12) . . . . ?
N18 C182 C183 C184 174.9(11) . . . . ?
C163 C169 C168 C167 174.1(12) . . . . ?
C163 C162 C161 C160 -1.6(18) . . . . ?
N23 C149 C148 N22 -1.2(16) . . . . ?
N23 C149 C148 C153 177.3(10) . . . . ?
N23 C149 C150 C151 -177.3(12) . . . . ?
N23 C154 C159 C158 -179.3(12) . . . . ?
N23 C154 C155 N22 -2.1(17) . . . . ?
N23 C154 C155 C156 179.5(11) . . . . ?
N23 C160 C161 C162 -174.2(10) . . . . ?
C94 C95 C99 C98 20.7(14) . . . . ?
C94 C95 C99 C100 -158.7(11) . . . . ?
C94 C95 C96 C97 4.3(15) . . . . ?
C80 N14 C77 C78 93.2(11) . . . . ?
C80 N14 C77 C76 -83.0(12) . . . . ?
C80 N14 C86 C91 169.2(10) . . . . ?
C80 N14 C86 C87 -13.4(14) . . . . ?
C80 C85 N15 C92 -175.2(9) . . . . ?
C80 C85 N15 C87 -11.0(14) . . . . ?
C80 C85 C84 C83 1.7(15) . . . . ?
C135 C129 C130 C131 -173.3(10) . . . . ?
C135 C129 C128 C127 171.4(10) . . . . ?
C135 C134 C133 C132 -0.3(19) . . . . ?
C200 N20 C204 C203 0.0(17) . . . . ?
C200 C201 C197 C198 -31.3(18) . . . . ?
C200 C201 C197 C196 148.1(12) . . . . ?
C200 C201 C202 C203 0.8(18) . . . . ?
C104 C108 C109 C110 -179.3(11) . . . . ?
C104 C105 C106 C107 -0.5(18) . . . . ?
C147 C142 C138 C137 -131.6(11) . . . . ?
C147 C142 C138 C139 47.7(15) . . . . ?
C147 C142 C143 C144 2.3(17) . . . . ?
C147 C146 C145 N22 -174.7(9) . . . . ?
C147 C146 C145 C144 3.6(17) . . . . ?
C137 N21 C141 C140 -2.7(15) . . . . ?
C137 C138 C139 C140 -1.5(16) . . . . ?
C132 N12 C136 C135 0.6(14) . . . . ?
C39 N1 C35 C36 0.6(15) . . . . ?
C39 C38 C40 C41 -128.8(11) . . . . ?
C39 C38 C40 C45 50.1(15) . . . . ?
C39 C38 C37 C36 -1.8(18) . . . . ?
C136 N12 C132 C133 0.8(16) . . . . ?
C136 C135 C134 C133 1.6(16) . . . . ?
C92 N15 C87 C86 175.7(10) . . . . ?
C92 N15 C87 C88 -5.6(16) . . . . ?
C77 N14 C80 C85 179.9(9) . . . . ?
C77 N14 C80 C81 -2.7(14) . . . . ?
C77 N14 C86 C91 3.7(16) . . . . ?
C77 N14 C86 C87 -179.0(10) . . . . ?
C77 C78 C79 C74 -1.0(14) . . . . ?
N19 C188 C193 N18 0.0(15) . . . . ?
N19 C188 C193 C192 -177.6(10) . . . . ?
N19 C188 C189 C190 177.7(11) . . . . ?
N19 C194 C195 C196 176.3(13) . . . . ?
N19 C187 C182 N18 1.8(15) . . . . ?
N19 C187 C182 C183 178.8(10) . . . . ?
N19 C187 C186 C185 -178.1(11) . . . . ?
C73 N13 C69 C70 0.9(13) . . . . ?
C23 N7 C24 C29 -91.9(12) . . . . ?
C23 N7 C24 C25 87.5(13) . . . . ?
C23 N7 C13 C12 6.3(14) . . . . ?
C23 N7 C13 C14 -174.1(9) . . . . ?
C23 C18 C19 C20 -0.9(17) . . . . ?
C23 C22 C21 C20 2.0(18) . . . . ?
C5 N5 C1 C2 -3.3(16) . . . . ?
C5 C4 C9 C8 39.5(17) . . . . ?
C5 C4 C9 C10 -143.8(12) . . . . ?
C5 C4 C3 C2 -5.1(19) . . . . ?
C24 N7 C23 C18 171.8(9) . . . . ?
C24 N7 C23 C22 -9.6(14) . . . . ?
C24 N7 C13 C12 -173.0(9) . . . . ?
C24 N7 C13 C14 6.5(14) . . . . ?
C75 C74 C79 C78 -1.8(14) . . . . ?
C75 C74 C70 C69 25.8(14) . . . . ?
C75 C74 C70 C71 -157.7(10) . . . . ?
C35 N1 C39 C38 0.3(14) . . . . ?
C141 N21 C137 C138 2.1(14) . . . . ?
C121 N11 C119 C114 8.6(15) . . . . ?
C121 N11 C119 C118 -171.7(10) . . . . ?
C121 N11 C126 C131 -88.3(12) . . . . ?
C121 N11 C126 C127 87.1(13) . . . . ?
C121 C120 C125 C124 0.0(15) . . . . ?
C121 C122 C123 C124 -1.1(17) . . . . ?
N2 C52 C53 N3 -2.8(16) . . . . ?
N2 C52 C53 C54 177.6(10) . . . . ?
N2 C52 C57 C56 -179.4(11) . . . . ?
N2 C43 C44 C45 172.1(10) . . . . ?
N2 C51 C46 C47 -175.7(12) . . . . ?
C130 C129 C135 C136 -37.4(14) . . . . ?
C130 C129 C135 C134 138.9(11) . . . . ?
C130 C129 C128 C127 -4.8(15) . . . . ?
C119 N11 C121 C120 -10.0(14) . . . . ?
C119 N11 C121 C122 170.6(10) . . . . ?
C119 N11 C126 C131 91.4(13) . . . . ?
C119 N11 C126 C127 -93.2(12) . . . . ?
C119 C114 C115 C116 -2.4(18) . . . . ?
C119 C118 C117 C116 -1.3(18) . . . . ?
C107 N9 C103 C104 -2.9(14) . . . . ?
C112 C113 C108 C104 178.5(10) . . . . ?
C112 C113 C108 C109 0.1(16) . . . . ?
C112 C111 C110 C109 -4.4(18) . . . . ?
C169 C163 C164 C165 -174.1(10) . . . . ?
C169 C163 C162 C161 174.9(10) . . . . ?
C169 C168 C167 C166 1(2) . . . . ?
C13 N7 C23 C18 -7.5(14) . . . . ?
C13 N7 C23 C22 171.1(9) . . . . ?
C13 N7 C24 C29 87.4(12) . . . . ?
C13 N7 C24 C25 -93.1(12) . . . . ?
C13 C12 C17 C16 0.0(17) . . . . ?
C13 C14 C15 C16 -3.4(17) . . . . ?
C93 C92 C97 C96 -1.4(16) . . . . ?
N10 C111 C110 C109 179.5(10) . . . . ?
N10 C120 C125 C124 -178.9(10) . . . . ?
N10 C114 C115 C116 175.7(11) . . . . ?
C188 N19 C194 C199 -90.2(14) . . . . ?
C188 N19 C194 C195 91.5(15) . . . . ?
C188 N19 C187 C182 10.8(15) . . . . ?
C188 N19 C187 C186 -171.5(10) . . . . ?
C188 C193 C192 C191 -1.2(16) . . . . ?
C188 C189 C190 C191 1(2) . . . . ?
C29 C24 C25 C26 0.1(17) . . . . ?
C70 C74 C79 C78 174.7(9) . . . . ?
C70 C74 C75 C76 -173.6(10) . . . . ?
C70 C71 C72 C73 0.1(16) . . . . ?
C193 N18 C179 C180 95.5(14) . . . . ?
C193 N18 C179 C178 -84.9(15) . . . . ?
C193 N18 C182 C187 -13.1(15) . . . . ?
C193 N18 C182 C183 170.0(10) . . . . ?
C193 C188 C189 C190 -2.1(18) . . . . ?
C193 C192 C191 C190 0(2) . . . . ?
C199 C194 C195 C196 -2(2) . . . . ?
N3 C50 C51 N2 -3.8(16) . . . . ?
N3 C50 C51 C46 -178.8(11) . . . . ?
N3 C50 C49 C48 178.2(13) . . . . ?
N3 C53 C54 C55 -177.9(12) . . . . ?
C111 N10 C120 C121 -169.7(9) . . . . ?
C111 N10 C120 C125 9.2(15) . . . . ?
C111 N10 C114 C119 168.1(10) . . . . ?
C111 N10 C114 C115 -10.1(15) . . . . ?
C99 C95 C94 C93 174.5(10) . . . . ?
C99 C95 C96 C97 -172.6(9) . . . . ?
C99 C100 C101 C102 -2(2) . . . . ?
C18 N6 C12 C13 -9.4(14) . . . . ?
C18 N6 C12 C17 173.9(10) . . . . ?
C18 N6 C6 C7 91.2(13) . . . . ?
C18 N6 C6 C11 -89.4(15) . . . . ?
C18 C23 C22 C21 -2.7(16) . . . . ?
C18 C19 C20 C21 0(2) . . . . ?
C38 C40 C41 C42 175.7(10) . . . . ?
C38 C40 C45 C44 -175.9(11) . . . . ?
C38 C37 C36 C35 3(2) . . . . ?
C138 C142 C147 C146 173.7(9) . . . . ?
C138 C142 C143 C144 -174.3(10) . . . . ?
C138 C139 C140 C141 0.9(18) . . . . ?
C96 C95 C94 C93 -2.3(16) . . . . ?
C96 C95 C99 C98 -162.5(9) . . . . ?
C96 C95 C99 C100 18.1(16) . . . . ?
C146 C145 C144 C143 -4.0(17) . . . . ?
C176 C172 C173 C174 178.9(10) . . . . ?
C176 C177 C178 C179 0(2) . . . . ?
C180 C179 C178 C177 2(2) . . . . ?
C84 C85 N15 C92 7.4(14) . . . . ?
C84 C85 N15 C87 171.6(10) . . . . ?
C84 C85 C80 N14 175.4(9) . . . . ?
C84 C85 C80 C81 -2.0(14) . . . . ?
C26 C27 C28 C29 2.3(15) . . . . ?
C26 C27 C31 C30 137.4(10) . . . . ?
C26 C27 C31 C32 -45.4(15) . . . . ?
C40 C38 C37 C36 179.8(12) . . . . ?
C12 N6 C18 C23 8.3(15) . . . . ?
C12 N6 C18 C19 -172.2(10) . . . . ?
C12 N6 C6 C7 -87.4(13) . . . . ?
C12 N6 C6 C11 91.9(14) . . . . ?
C12 C13 C14 C15 2.4(15) . . . . ?
C12 C17 C16 C15 -1(2) . . . . ?
C1 N5 C5 C4 -0.4(14) . . . . ?
C1 C2 C3 C4 2(2) . . . . ?
C128 C129 C135 C136 146.5(10) . . . . ?
C128 C129 C135 C134 -37.1(15) . . . . ?
C128 C129 C130 C131 2.8(16) . . . . ?
C8 C9 C10 C11 -5(2) . . . . ?
C34 N8 C30 C31 0.6(14) . . . . ?
C126 N11 C121 C120 169.7(9) . . . . ?
C126 N11 C121 C122 -9.7(15) . . . . ?
C126 N11 C119 C114 -171.0(10) . . . . ?
C126 N11 C119 C118 8.6(15) . . . . ?
C65 C61 C60 C59 -174.3(11) . . . . ?
C65 C61 C62 C63 174.4(11) . . . . ?
C65 C66 C67 C68 -2(2) . . . . ?
C149 N23 C154 C159 154.7(11) . . . . ?
C149 N23 C154 C155 -25.6(16) . . . . ?
C149 N23 C160 C165 92.4(14) . . . . ?
C149 N23 C160 C161 -88.8(14) . . . . ?
C149 C148 C153 C152 0.3(18) . . . . ?
C149 C150 C151 C152 0(2) . . . . ?
C69 N13 C73 C72 0.0(14) . . . . ?
C69 C70 C71 C72 0.7(14) . . . . ?
C134 C135 C136 N12 -1.8(14) . . . . ?
C181 C176 C177 C178 -2(2) . . . . ?
C181 C180 C179 N18 178.1(11) . . . . ?
C181 C180 C179 C178 -1.5(19) . . . . ?
C71 C70 C69 N13 -1.2(13) . . . . ?
C61 C65 C66 C67 178.1(12) . . . . ?
C61 C60 C59 C58 -0.1(19) . . . . ?
C37 C38 C40 C41 49.5(17) . . . . ?
C37 C38 C40 C45 -131.6(13) . . . . ?
C201 C197 C198 C199 -179.7(11) . . . . ?
C201 C197 C196 C195 178.4(12) . . . . ?
C201 C202 C203 C204 3(2) . . . . ?
C179 N18 C193 C188 -172.4(10) . . . . ?
C179 N18 C193 C192 5.1(15) . . . . ?
C179 N18 C182 C187 171.6(10) . . . . ?
C179 N18 C182 C183 -5.4(16) . . . . ?
C179 C180 C181 C176 -1.4(19) . . . . ?
C42 C43 C44 C45 -4.0(18) . . . . ?
C173 C172 C176 C181 -140.1(12) . . . . ?
C173 C172 C176 C177 39.3(17) . . . . ?
C194 N19 C188 C193 168.6(10) . . . . ?
C194 N19 C188 C189 -11.2(16) . . . . ?
C194 N19 C187 C182 -169.2(9) . . . . ?
C194 N19 C187 C186 8.5(16) . . . . ?
C194 C199 C198 C197 -0.1(18) . . . . ?
C194 C195 C196 C197 3(2) . . . . ?
C81 C82 C83 C84 -0.1(16) . . . . ?
C86 N14 C80 C85 14.5(14) . . . . ?
C86 N14 C80 C81 -168.2(9) . . . . ?
C86 N14 C77 C78 -101.2(11) . . . . ?
C86 N14 C77 C76 82.6(12) . . . . ?
C86 C91 C90 C89 -1(2) . . . . ?
C86 C87 C88 C89 1.5(19) . . . . ?
C145 N22 C148 C149 177.5(10) . . . . ?
C145 N22 C148 C153 -0.9(16) . . . . ?
C145 N22 C155 C154 -175.9(10) . . . . ?
C145 N22 C155 C156 2.5(17) . . . . ?
C19 C20 C21 C22 -1(2) . . . . ?
C41 C40 C45 C44 3.0(18) . . . . ?
C41 C42 C43 N2 -172.0(10) . . . . ?
C41 C42 C43 C44 3.9(19) . . . . ?
C22 C23 C18 N6 -178.3(9) . . . . ?
C22 C23 C18 C19 2.2(15) . . . . ?
C120 C121 C122 C123 0.7(16) . . . . ?
C120 N10 C111 C112 108.4(12) . . . . ?
C120 N10 C111 C110 -75.5(14) . . . . ?
C120 N10 C114 C119 -14.1(14) . . . . ?
C120 N10 C114 C115 167.7(10) . . . . ?
C120 C125 C124 C123 -0.4(17) . . . . ?
C165 C160 C161 C162 4.6(18) . . . . ?
C148 N22 C145 C146 -96.7(13) . . . . ?
C148 N22 C145 C144 85.0(14) . . . . ?
C148 N22 C155 C154 28.0(15) . . . . ?
C148 N22 C155 C156 -153.6(11) . . . . ?
C148 C149 C150 C151 0.6(18) . . . . ?
C148 C153 C152 C151 0(2) . . . . ?
C122 C121 C120 N10 178.9(9) . . . . ?
C122 C121 C120 C125 -0.1(14) . . . . ?
C122 C123 C124 C125 1.0(17) . . . . ?
C164 C163 C169 C170 140.9(11) . . . . ?
C164 C163 C169 C168 -34.4(17) . . . . ?
C164 C163 C162 C161 -2.2(17) . . . . ?
C164 C165 C160 N23 174.9(10) . . . . ?
C164 C165 C160 C161 -4.0(17) . . . . ?
C109 C108 C104 C103 -148.4(11) . . . . ?
C109 C108 C104 C105 33.1(16) . . . . ?
C52 N2 C43 C42 -97.5(13) . . . . ?
C52 N2 C43 C44 86.3(13) . . . . ?
C52 N2 C51 C50 26.7(15) . . . . ?
C52 N2 C51 C46 -158.5(11) . . . . ?
C52 C53 C54 C55 1.7(18) . . . . ?
C52 C57 C56 C55 2(2) . . . . ?
C43 N2 C52 C53 -179.3(11) . . . . ?
C43 N2 C52 C57 0.8(16) . . . . ?
C43 N2 C51 C50 -177.5(10) . . . . ?
C43 N2 C51 C46 -2.7(17) . . . . ?
C43 C42 C41 C40 -0.1(18) . . . . ?
C43 C44 C45 C40 0.6(19) . . . . ?
C6 N6 C18 C23 -170.3(10) . . . . ?
C6 N6 C18 C19 9.2(16) . . . . ?
C6 N6 C12 C13 169.2(9) . . . . ?
C6 N6 C12 C17 -7.5(15) . . . . ?
C187 N19 C188 C193 -11.5(15) . . . . ?
C187 N19 C188 C189 168.7(10) . . . . ?
C187 N19 C194 C199 89.9(14) . . . . ?
C187 N19 C194 C195 -88.4(14) . . . . ?
C187 C182 C183 C184 -2.1(17) . . . . ?
C187 C186 C185 C184 1(2) . . . . ?
C4 C9 C10 C11 178.0(12) . . . . ?
C31 C27 C28 C29 -178.4(9) . . . . ?
C31 C27 C26 C25 178.0(10) . . . . ?
C31 C32 C33 C34 2.8(19) . . . . ?
C197 C201 C202 C203 177.2(12) . . . . ?
C50 N3 C53 C52 25.3(16) . . . . ?
C50 N3 C53 C54 -155.0(11) . . . . ?
C50 N3 C58 C63 72.4(16) . . . . ?
C50 N3 C58 C59 -106.0(14) . . . . ?
C50 C51 C46 C47 -1.1(19) . . . . ?
C50 C49 C48 C47 2(2) . . . . ?
C114 C119 C118 C117 -0.1(16) . . . . ?
C114 N10 C111 C112 -73.8(14) . . . . ?
C114 N10 C111 C110 102.3(12) . . . . ?
C114 N10 C120 C121 12.5(14) . . . . ?
C114 N10 C120 C125 -168.6(10) . . . . ?
C114 C115 C116 C117 1(2) . . . . ?
C97 C92 C93 C94 3.3(16) . . . . ?
C154 N23 C149 C148 27.0(15) . . . . ?
C154 N23 C149 C150 -155.1(11) . . . . ?
C154 N23 C160 C165 -109.4(13) . . . . ?
C154 N23 C160 C161 69.4(14) . . . . ?
C154 C159 C158 C157 -1(2) . . . . ?
C154 C155 C156 C157 1(2) . . . . ?
C25 C24 C29 C28 -0.5(16) . . . . ?
C153 C152 C151 C150 0(2) . . . . ?
C9 C8 C7 C6 -1.1(18) . . . . ?
C9 C4 C3 C2 177.7(12) . . . . ?
C9 C10 C11 C6 5(2) . . . . ?
C182 N18 C193 C188 12.3(14) . . . . ?
C182 N18 C193 C192 -170.2(10) . . . . ?
C182 N18 C179 C180 -89.2(14) . . . . ?
C182 N18 C179 C178 90.3(15) . . . . ?
C182 C187 C186 C185 -0.5(18) . . . . ?
C182 C183 C184 C185 3(2) . . . . ?
C159 C154 C155 N22 177.6(10) . . . . ?
C159 C154 C155 C156 -0.8(18) . . . . ?
C159 C158 C157 C156 1(3) . . . . ?
C14 C13 C12 N6 -177.5(9) . . . . ?
C14 C13 C12 C17 -0.6(14) . . . . ?
C14 C15 C16 C17 3(2) . . . . ?
C160 N23 C149 C148 -174.4(11) . . . . ?
C160 N23 C149 C150 3.5(17) . . . . ?
C160 N23 C154 C159 -4.4(17) . . . . ?
C160 N23 C154 C155 175.3(11) . . . . ?
C160 C165 C164 C163 0.3(18) . . . . ?
C166 N24 C170 C169 0.4(15) . . . . ?
C115 C116 C117 C118 1(2) . . . . ?
C162 C163 C169 C170 -36.0(15) . . . . ?
C162 C163 C169 C168 148.6(12) . . . . ?
C162 C163 C164 C165 2.8(17) . . . . ?
C91 C86 C87 N15 178.1(10) . . . . ?
C91 C86 C87 C88 -0.6(17) . . . . ?
C91 C90 C89 C88 2(2) . . . . ?
C7 C8 C9 C4 -179.9(10) . . . . ?
C7 C8 C9 C10 3.4(19) . . . . ?
C7 C6 C11 C10 -2(2) . . . . ?
C51 N2 C52 C53 -23.6(15) . . . . ?
C51 N2 C52 C57 156.5(11) . . . . ?
C51 N2 C43 C42 106.5(13) . . . . ?
C51 N2 C43 C44 -69.6(14) . . . . ?
C51 C50 C49 C48 -1.4(19) . . . . ?
C51 C46 C47 C48 2(2) . . . . ?
C186 C187 C182 N18 -175.9(10) . . . . ?
C186 C187 C182 C183 1.1(16) . . . . ?
C186 C185 C184 C183 -2(2) . . . . ?
C131 C126 C127 C128 0.5(17) . . . . ?
C83 C82 C81 C80 -0.2(15) . . . . ?
C143 C142 C147 C146 -2.8(16) . . . . ?
C143 C142 C138 C137 44.9(14) . . . . ?
C143 C142 C138 C139 -135.8(12) . . . . ?
C198 C199 C194 N19 -177.7(11) . . . . ?
C198 C199 C194 C195 0.6(19) . . . . ?
C198 C197 C196 C195 -2.2(19) . . . . ?
C68 N4 C64 C65 -1.1(16) . . . . ?
C155 N22 C145 C146 107.9(12) . . . . ?
C155 N22 C145 C144 -70.4(14) . . . . ?
C155 N22 C148 C149 -26.7(15) . . . . ?
C155 N22 C148 C153 154.8(11) . . . . ?
C155 C154 C159 C158 1.0(19) . . . . ?
C155 C156 C157 C158 -1(2) . . . . ?
C192 C191 C190 C189 0(2) . . . . ?
C127 C126 C131 C130 -2.7(17) . . . . ?
C60 C61 C62 C63 -2.5(18) . . . . ?
C60 C59 C58 N3 175.7(11) . . . . ?
C60 C59 C58 C63 -3(2) . . . . ?
C118 C119 C114 N10 -176.2(10) . . . . ?
C118 C119 C114 C115 2.0(16) . . . . ?
C204 N20 C200 C201 4.4(16) . . . . ?
C53 N3 C50 C51 -21.9(17) . . . . ?
C53 N3 C50 C49 158.5(12) . . . . ?
C53 N3 C58 C63 -92.7(15) . . . . ?
C53 N3 C58 C59 88.9(15) . . . . ?
C53 C52 C57 C56 0.7(18) . . . . ?
C53 C54 C55 C56 1(2) . . . . ?
C150 C149 C148 N22 -179.1(10) . . . . ?
C150 C149 C148 C153 -0.6(17) . . . . ?
C102 N16 C98 C99 -3.7(15) . . . . ?
C189 C188 C193 N18 179.7(10) . . . . ?
C189 C188 C193 C192 2.2(16) . . . . ?
C62 C61 C60 C59 2.6(18) . . . . ?
C62 C63 C58 N3 -175.7(11) . . . . ?
C62 C63 C58 C59 3(2) . . . . ?
C54 C55 C56 C57 -3(2) . . . . ?
C57 C52 C53 N3 177.1(10) . . . . ?
C57 C52 C53 C54 -2.5(17) . . . . ?
C87 N15 C92 C93 -90.1(12) . . . . ?
C87 N15 C92 C97 91.8(13) . . . . ?
C87 C86 C91 C90 0.4(19) . . . . ?
C87 C88 C89 C90 -2(2) . . . . ?
C58 N3 C50 C51 172.6(11) . . . . ?
C58 N3 C50 C49 -7.0(18) . . . . ?
C58 N3 C53 C52 -169.3(11) . . . . ?
C58 N3 C53 C54 10.4(18) . . . . ?
C58 C63 C62 C61 0(2) . . . . ?
C196 C197 C198 C199 0.9(18) . . . . ?
C202 C201 C197 C198 152.5(12) . . . . ?
C202 C201 C197 C196 -28.1(18) . . . . ?
C45 C40 C41 C42 -3.2(17) . . . . ?
C3 C4 C9 C8 -143.5(13) . . . . ?
C3 C4 C9 C10 33.2(18) . . . . ?
C49 C50 C51 N2 175.8(10) . . . . ?
C49 C50 C51 C46 0.8(17) . . . . ?
C66 C65 C61 C60 -40.2(17) . . . . ?
C66 C65 C61 C62 143.0(13) . . . . ?
C177 C176 C181 C180 3.3(18) . . . . ?
C46 C47 C48 C49 -2(3) . . . . ?
C11 C6 C7 C8 0.6(18) . . . . ?
F24A B5 F23A F22A -93.6(12) . . . . ?
F24A B5 F22A F23A 112.1(10) . . . . ?
F21A B5 F23A F22A 93.1(10) . . . . ?
F21A B5 F22A F23A -107.5(10) . . . . ?
